data_4122179
loop_
_publ_author_name
'Keane, Andrew J.'
'Yonke, Brendan L.'
'Hirotsu, Masakazu'
'Zavalij, Peter Y.'
'Sita, Lawrence R.'

_publ_section_title
;
 Fine-tuning the energy barrier for metal-mediated dinitrogen n\\tb n bond
 cleavage.
;
_journal_issue 28
_journal_name_full 'Journal of the American Chemical Society'
_journal_page_first 9906
_journal_page_last 9909
_journal_paper_doi 10.1021/ja505309j
_journal_volume 136
_journal_year 2014
_chemical_absolute_configuration ad
_chemical_formula_moiety 'C36 H64 N6 O Ta2'
_chemical_formula_sum 'C36 H64 N6 O Ta2'
_chemical_formula_weight 958.83
_chemical_name_common cmpd9a
_chemical_name_systematic
;
cmpd9a
;
_space_group_IT_number 4
_symmetry_cell_setting monoclinic
_symmetry_space_group_name_Hall 'P 2yb'
_symmetry_space_group_name_H-M 'P 1 21 1'
_atom_sites_solution_hydrogens geom
_atom_sites_solution_primary direct
_atom_sites_solution_secondary difmap
_audit_creation_method 'SHELXL-97 & ZCIF'
_cell_angle_alpha 90.00
_cell_angle_beta 90.162(2)
_cell_angle_gamma 90.00
_cell_formula_units_Z 4
_cell_length_a 12.3334(16)
_cell_length_b 18.228(2)
_cell_length_c 16.578(2)
_cell_measurement_reflns_used 9565
_cell_measurement_temperature 100(2)
_cell_measurement_theta_max 28.3
_cell_measurement_theta_min 2.4
_cell_volume 3726.9(8)
_computing_cell_refinement Apex2
_computing_data_collection 'Apex2 (Bruker, 2005)'
_computing_data_reduction Apex2
_computing_molecular_graphics 'XSHEL (Bruker, 2004)'
_computing_publication_material SHELXL-97
_computing_structure_refinement 'SHELXL-97 (Sheldrick, 1997)'
_computing_structure_solution 'SHELXS-97 (Sheldrick, 1990)'
_diffrn_ambient_temperature 100(2)
_diffrn_detector 'CCD area detector'
_diffrn_detector_area_resol_mean 11.198
_diffrn_detector_type 'Bruker Smart Apex II'
_diffrn_measured_fraction_theta_full 0.972
_diffrn_measured_fraction_theta_max 0.972
_diffrn_measurement_details 165,450,420
_diffrn_measurement_device_type 'three-circle diffractometer'
_diffrn_measurement_method 'omega scans'
_diffrn_measurement_specimen_support 'MiTeGen loop'
_diffrn_orient_matrix_type standard
_diffrn_orient_matrix_UB_11 0.0524557
_diffrn_orient_matrix_UB_12 -0.0392024
_diffrn_orient_matrix_UB_13 -0.0159421
_diffrn_orient_matrix_UB_21 -0.0203709
_diffrn_orient_matrix_UB_22 -0.0290422
_diffrn_orient_matrix_UB_23 0.0488407
_diffrn_orient_matrix_UB_31 -0.0583725
_diffrn_orient_matrix_UB_32 -0.0250881
_diffrn_orient_matrix_UB_33 -0.0316097
_diffrn_radiation_monochromator graphite
_diffrn_radiation_source 'fine-focus sealed tube'
_diffrn_radiation_type MoK\a
_diffrn_radiation_wavelength 0.71073
_diffrn_reflns_av_R_equivalents 0.0289
_diffrn_reflns_av_sigmaI/netI 0.0580
_diffrn_reflns_limit_h_max 16
_diffrn_reflns_limit_h_min -15
_diffrn_reflns_limit_k_max 16
_diffrn_reflns_limit_k_min -24
_diffrn_reflns_limit_l_max 22
_diffrn_reflns_limit_l_min -15
_diffrn_reflns_number 21445
_diffrn_reflns_theta_full 28.43
_diffrn_reflns_theta_max 28.43
_diffrn_reflns_theta_min 1.99
_diffrn_source_current 30.00
_diffrn_source_voltage 50.00
_diffrn_standards_decay_% 0
_exptl_absorpt_coefficient_mu 5.904
_exptl_absorpt_correction_T_max 0.744
_exptl_absorpt_correction_T_min 0.580
_exptl_absorpt_correction_type multi-scan
_exptl_absorpt_process_details 'SADABS (Sheldrick, 1996)'
_exptl_crystal_colour purple
_exptl_crystal_density_diffrn 1.709
_exptl_crystal_density_method 'not measured'
_exptl_crystal_description needle
_exptl_crystal_F_000 1904
_exptl_crystal_id 'Sita/Yonke BY-5-031 (purple xtals) 100K'
_exptl_crystal_size_max 0.130
_exptl_crystal_size_mid 0.075
_exptl_crystal_size_min 0.050
_refine_diff_density_max 2.373
_refine_diff_density_min -2.681
_refine_diff_density_rms 0.184
_refine_ls_abs_structure_details '(Flack, 1983)'
_refine_ls_abs_structure_Flack 0.51(1)
_refine_ls_extinction_method none
_refine_ls_goodness_of_fit_ref 1.001
_refine_ls_hydrogen_treatment constr
_refine_ls_matrix_type full
_refine_ls_number_parameters 788
_refine_ls_number_reflns 13935
_refine_ls_number_restraints 174
_refine_ls_restrained_S_all 0.994
_refine_ls_R_factor_all 0.0463
_refine_ls_R_factor_gt 0.0384
_refine_ls_shift/su_max 0.001
_refine_ls_shift/su_mean 0.000
_refine_ls_structure_factor_coef Fsqd
_refine_ls_weighting_details 'w=1/[\s^2^(Fo^2^)+(0.044P)^2^+4.95P], P=(max(Fo^2^,0)+2Fc^2^)/3'
_refine_ls_weighting_scheme calc
_refine_ls_wR_factor_gt 0.0804
_refine_ls_wR_factor_ref 0.0834
_reflns_Friedel_coverage 0.481
_reflns_number_gt 12749
_reflns_number_total 13935
_reflns_threshold_expression >2sigma(I)
_cod_data_source_file ja505309j_si_002.cif
_cod_data_source_block cmpd9a
_cod_depositor_comments
;
The following automatic conversions were performed:

'_symmetry_cell_setting' value 'Monoclinic' changed to 'monoclinic'
according to
/usr/data/users/saulius/crontab/automatic-downloads/rss-feeds/ACS/lib/dictionaries/cif_core.dic
dictionary named 'cif_core.dic' version 2.4.2 from 2011-04-26.

Automatic conversion script
Id: cif_fix_values 2281 2013-09-26 08:29:07Z andrius 

 Adding full bibliography for 4122168--4122182.cif.
;
_cod_original_sg_symbol_H-M P21
_cod_database_code 4122179
_diffrn_measurement_frame_width-ccd -0.30
_diffrn_measurement_total_frames-ccd 1035
_diffrn_measurement_frame_time-ccd 90
_diffrn_measurement_total_time-ccd 27.6
_diffrn_detector_distance-ccd 5.000
_diffrn_measurement_frame_size-ccd 512

loop_
_symmetry_equiv_pos_as_xyz
'x, y, z'
'-x, y+1/2, -z'

loop_
_atom_site_label
_atom_site_type_symbol
_atom_site_fract_x
_atom_site_fract_y
_atom_site_fract_z
_atom_site_U_iso_or_equiv
_atom_site_adp_type
_atom_site_occupancy
_atom_site_symmetry_multiplicity
_atom_site_calc_flag
_atom_site_refinement_flags
Ta1 Ta 0.83946(4) 0.30297(2) 0.51884(3) 0.01533(6) Uani 1 1 d .
Ta2 Ta 0.64910(4) 0.22698(2) 0.46129(3) 0.01476(6) Uani 1 1 d .
O12 O 0.6825(7) 0.3240(4) 0.5073(5) 0.0157(11) Uani 1 1 d .
N1 N 0.8115(10) 0.1998(7) 0.5212(6) 0.0196(13) Uani 1 1 d U
N2 N 0.7985(8) 0.2098(6) 0.4324(6) 0.0147(13) Uani 1 1 d U
N11 N 0.8810(10) 0.3946(6) 0.4292(7) 0.0227(13) Uani 1 1 d U
N12 N 0.9838(8) 0.2959(7) 0.4436(6) 0.0199(12) Uani 1 1 d U
C10 C 0.9729(11) 0.3616(8) 0.4085(7) 0.0222(15) Uani 1 1 d U
C11 C 1.0559(13) 0.3980(10) 0.3546(10) 0.036(3) Uani 1 1 d U
H11A H 1.0359 0.3902 0.2980 0.055 Uiso 1 1 calc R
H11B H 1.1275 0.3765 0.3649 0.055 Uiso 1 1 calc R
H11C H 1.0581 0.4507 0.3660 0.055 Uiso 1 1 calc R
C12 C 0.8579(13) 0.4727(7) 0.4115(7) 0.028(2) Uani 1 1 d U
H12 H 0.9242 0.5015 0.4259 0.033 Uiso 1 1 calc R
C13 C 0.7701(14) 0.4988(7) 0.4621(9) 0.035(3) Uani 1 1 d U
H13A H 0.7049 0.4696 0.4517 0.053 Uiso 1 1 calc R
H13B H 0.7553 0.5505 0.4499 0.053 Uiso 1 1 calc R
H13C H 0.7909 0.4940 0.5190 0.053 Uiso 1 1 calc R
C14 C 0.8336(15) 0.4868(9) 0.3208(8) 0.036(4) Uani 1 1 d U
H14A H 0.7689 0.4592 0.3047 0.054 Uiso 1 1 calc R
H14B H 0.8955 0.4709 0.2883 0.054 Uiso 1 1 calc R
H14C H 0.8210 0.5393 0.3121 0.054 Uiso 1 1 calc R
C15 C 1.0617(10) 0.2422(9) 0.4131(8) 0.027(2) Uani 1 1 d U
H15 H 1.1340 0.2666 0.4094 0.032 Uiso 1 1 calc R
C16 C 1.0727(13) 0.1761(9) 0.4701(10) 0.038(4) Uani 1 1 d U
H16A H 1.0973 0.1930 0.5232 0.058 Uiso 1 1 calc R
H16B H 1.1256 0.1415 0.4480 0.058 Uiso 1 1 calc R
H16C H 1.0022 0.1518 0.4755 0.058 Uiso 1 1 calc R
C17 C 1.0300(15) 0.2155(11) 0.3286(9) 0.044(4) Uani 1 1 d U
H17A H 0.9601 0.1901 0.3311 0.066 Uiso 1 1 calc R
H17B H 1.0856 0.1818 0.3085 0.066 Uiso 1 1 calc R
H17C H 1.0241 0.2577 0.2921 0.066 Uiso 1 1 calc R
N21 N 0.5445(10) 0.1922(6) 0.5668(7) 0.0187(12) Uani 1 1 d U
N22 N 0.6377(9) 0.1101(6) 0.4963(7) 0.0235(13) Uani 1 1 d U
C20 C 0.5803(11) 0.1213(7) 0.5612(7) 0.0182(14) Uani 1 1 d U
C21 C 0.5522(12) 0.0673(7) 0.6263(8) 0.022(2) Uani 1 1 d U
H21A H 0.4820 0.0446 0.6141 0.034 Uiso 1 1 calc R
H21B H 0.5482 0.0927 0.6782 0.034 Uiso 1 1 calc R
H21C H 0.6082 0.0292 0.6290 0.034 Uiso 1 1 calc R
C22 C 0.4763(11) 0.2196(8) 0.6295(8) 0.023(2) Uani 1 1 d U
H22 H 0.5106 0.2065 0.6823 0.027 Uiso 1 1 calc R
C23 C 0.4718(13) 0.3054(8) 0.6239(8) 0.027(3) Uani 1 1 d U
H23A H 0.5411 0.3260 0.6420 0.041 Uiso 1 1 calc R
H23B H 0.4133 0.3239 0.6584 0.041 Uiso 1 1 calc R
H23C H 0.4581 0.3201 0.5679 0.041 Uiso 1 1 calc R
C24 C 0.3630(11) 0.1872(8) 0.6285(8) 0.026(3) Uani 1 1 d U
H24A H 0.3223 0.2070 0.5825 0.039 Uiso 1 1 calc R
H24B H 0.3257 0.1998 0.6787 0.039 Uiso 1 1 calc R
H24C H 0.3677 0.1337 0.6235 0.039 Uiso 1 1 calc R
C25 C 0.7024(10) 0.0441(7) 0.4776(8) 0.026(2) Uani 1 1 d U
H25 H 0.7444 0.0571 0.4281 0.031 Uiso 1 1 calc R
C26 C 0.7869(13) 0.0241(7) 0.5399(10) 0.039(4) Uani 1 1 d U
H26A H 0.8285 0.0679 0.5547 0.059 Uiso 1 1 calc R
H26B H 0.8359 -0.0130 0.5176 0.059 Uiso 1 1 calc R
H26C H 0.7511 0.0043 0.5880 0.059 Uiso 1 1 calc R
C27 C 0.6324(12) -0.0216(7) 0.4532(9) 0.026(3) Uani 1 1 d U
H27A H 0.5874 -0.0365 0.4990 0.039 Uiso 1 1 calc R
H27B H 0.6793 -0.0625 0.4373 0.039 Uiso 1 1 calc R
H27C H 0.5857 -0.0078 0.4078 0.039 Uiso 1 1 calc R
C50 C 0.5101(12) 0.1838(7) 0.3586(8) 0.023(2) Uani 1 1 d U
C51 C 0.6105(11) 0.1882(8) 0.3220(8) 0.022(2) Uani 1 1 d U
C52 C 0.6416(11) 0.2630(7) 0.3196(7) 0.018(2) Uani 1 1 d U
C53 C 0.5570(10) 0.3045(8) 0.3576(7) 0.0182(19) Uani 1 1 d U
C54 C 0.4786(11) 0.2541(7) 0.3836(7) 0.0180(19) Uani 1 1 d U
C55 C 0.4402(12) 0.1165(8) 0.3677(8) 0.029(3) Uani 1 1 d U
H55A H 0.3808 0.1183 0.3284 0.043 Uiso 1 1 calc R
H55B H 0.4103 0.1150 0.4224 0.043 Uiso 1 1 calc R
H55C H 0.4841 0.0726 0.3583 0.043 Uiso 1 1 calc R
C56 C 0.6750(12) 0.1277(7) 0.2819(7) 0.025(2) Uani 1 1 d U
H56A H 0.6606 0.0810 0.3091 0.038 Uiso 1 1 calc R
H56B H 0.7526 0.1390 0.2855 0.038 Uiso 1 1 calc R
H56C H 0.6537 0.1239 0.2250 0.038 Uiso 1 1 calc R
C57 C 0.7408(11) 0.2913(8) 0.2795(7) 0.020(2) Uani 1 1 d U
H57A H 0.8031 0.2853 0.3157 0.030 Uiso 1 1 calc R
H57B H 0.7312 0.3434 0.2668 0.030 Uiso 1 1 calc R
H57C H 0.7534 0.2638 0.2296 0.030 Uiso 1 1 calc R
C58 C 0.5520(12) 0.3839(8) 0.3673(9) 0.026(3) Uani 1 1 d U
H58A H 0.4765 0.4002 0.3631 0.039 Uiso 1 1 calc R
H58B H 0.5952 0.4074 0.3251 0.039 Uiso 1 1 calc R
H58C H 0.5811 0.3974 0.4204 0.039 Uiso 1 1 calc R
C59 C 0.3682(11) 0.2749(9) 0.4137(8) 0.028(3) Uani 1 1 d U
H59A H 0.3741 0.3179 0.4489 0.042 Uiso 1 1 calc R
H59B H 0.3372 0.2338 0.4441 0.042 Uiso 1 1 calc R
H59C H 0.3210 0.2864 0.3677 0.042 Uiso 1 1 calc R
C60 C 0.9922(12) 0.3296(8) 0.6185(9) 0.025(2) Uani 1 1 d U
C61 C 0.9327(11) 0.2698(8) 0.6470(9) 0.023(2) Uani 1 1 d U
C62 C 0.8289(11) 0.2928(7) 0.6644(7) 0.022(2) Uani 1 1 d U
C63 C 0.8199(11) 0.3695(7) 0.6497(7) 0.0219(19) Uani 1 1 d U
C64 C 0.9217(12) 0.3922(8) 0.6213(8) 0.024(2) Uani 1 1 d U
C65 C 1.1097(11) 0.3356(9) 0.5980(9) 0.032(3) Uani 1 1 d U
H65A H 1.1479 0.2917 0.6171 0.047 Uiso 1 1 calc R
H65B H 1.1405 0.3792 0.6241 0.047 Uiso 1 1 calc R
H65C H 1.1178 0.3398 0.5394 0.047 Uiso 1 1 calc R
C66 C 0.9745(12) 0.1922(8) 0.6667(8) 0.026(3) Uani 1 1 d U
H66A H 0.9637 0.1820 0.7241 0.039 Uiso 1 1 calc R
H66B H 1.0520 0.1891 0.6539 0.039 Uiso 1 1 calc R
H66C H 0.9345 0.1561 0.6344 0.039 Uiso 1 1 calc R
C67 C 0.7437(11) 0.2442(8) 0.7017(7) 0.021(2) Uani 1 1 d U
H67A H 0.7423 0.1969 0.6737 0.032 Uiso 1 1 calc R
H67B H 0.6725 0.2678 0.6969 0.032 Uiso 1 1 calc R
H67C H 0.7608 0.2364 0.7589 0.032 Uiso 1 1 calc R
C68 C 0.7203(12) 0.4173(8) 0.6629(9) 0.028(3) Uani 1 1 d U
H68A H 0.7430 0.4682 0.6720 0.042 Uiso 1 1 calc R
H68B H 0.6803 0.3996 0.7100 0.042 Uiso 1 1 calc R
H68C H 0.6734 0.4149 0.6151 0.042 Uiso 1 1 calc R
C69 C 0.9604(13) 0.4693(8) 0.6100(9) 0.031(3) Uani 1 1 d U
H69A H 0.9028 0.5035 0.6253 0.046 Uiso 1 1 calc R
H69B H 0.9796 0.4770 0.5534 0.046 Uiso 1 1 calc R
H69C H 1.0243 0.4777 0.6441 0.046 Uiso 1 1 calc R
Ta3 Ta 0.33272(4) 0.36041(2) 0.96299(3) 0.01533(6) Uani 1 1 d .
Ta4 Ta 0.15680(4) 0.44776(2) 1.02433(3) 0.01476(6) Uani 1 1 d .
O34 O 0.1771(7) 0.3474(4) 0.9798(5) 0.0157(11) Uani 1 1 d .
N3 N 0.3139(9) 0.4664(7) 0.9594(6) 0.0196(13) Uani 1 1 d .
N4 N 0.3103(8) 0.4550(6) 1.0494(6) 0.0147(13) Uani 1 1 d .
N31 N 0.3697(9) 0.2678(6) 1.0523(7) 0.0227(13) Uani 1 1 d U
N32 N 0.4844(8) 0.3584(6) 1.0328(6) 0.0199(12) Uani 1 1 d U
C30 C 0.4688(11) 0.2926(8) 1.0682(7) 0.0222(15) Uani 1 1 d U
C31 C 0.5576(13) 0.2534(8) 1.1158(9) 0.032(3) Uani 1 1 d U
H31A H 0.5457 0.2606 1.1737 0.049 Uiso 1 1 calc R
H31B H 0.6285 0.2735 1.1008 0.049 Uiso 1 1 calc R
H31C H 0.5557 0.2008 1.1034 0.049 Uiso 1 1 calc R
C32 C 0.3441(15) 0.1887(7) 1.0691(7) 0.027(2) Uani 1 1 d U
H32 H 0.4052 0.1571 1.0501 0.033 Uiso 1 1 calc R
C33 C 0.2415(11) 0.1689(8) 1.0233(8) 0.026(3) Uani 1 1 d U
H33A H 0.1804 0.1969 1.0451 0.039 Uiso 1 1 calc R
H33B H 0.2271 0.1163 1.0293 0.039 Uiso 1 1 calc R
H33C H 0.2507 0.1807 0.9661 0.039 Uiso 1 1 calc R
C34 C 0.3270(16) 0.1768(8) 1.1602(8) 0.035(4) Uani 1 1 d U
H34A H 0.2558 0.1958 1.1758 0.052 Uiso 1 1 calc R
H34B H 0.3837 0.2027 1.1904 0.052 Uiso 1 1 calc R
H34C H 0.3307 0.1242 1.1724 0.052 Uiso 1 1 calc R
C35 C 0.5728(10) 0.4091(7) 1.0607(9) 0.025(2) Uani 1 1 d U
H35 H 0.6429 0.3815 1.0602 0.030 Uiso 1 1 calc R
C36 C 0.5824(14) 0.4737(8) 1.0040(10) 0.034(3) Uani 1 1 d U
H36A H 0.6117 0.4571 0.9522 0.051 Uiso 1 1 calc R
H36B H 0.6311 0.5105 1.0276 0.051 Uiso 1 1 calc R
H36C H 0.5106 0.4955 0.9954 0.051 Uiso 1 1 calc R
C37 C 0.5519(14) 0.4363(9) 1.1471(10) 0.036(4) Uani 1 1 d U
H37A H 0.6143 0.4650 1.1658 0.054 Uiso 1 1 calc R
H37B H 0.5414 0.3941 1.1829 0.054 Uiso 1 1 calc R
H37C H 0.4868 0.4671 1.1477 0.054 Uiso 1 1 calc R
N41 N 0.0449(10) 0.4846(6) 0.9240(7) 0.0187(13) Uani 1 1 d U
N42 N 0.1447(9) 0.5664(5) 0.9855(6) 0.0235(13) Uani 1 1 d U
C40 C 0.0824(11) 0.5513(7) 0.9237(8) 0.0182(14) Uani 1 1 d U
C41 C 0.0590(14) 0.6059(8) 0.8546(8) 0.031(3) Uani 1 1 d U
H41A H 0.0175 0.6476 0.8755 0.046 Uiso 1 1 calc R
H41B H 0.0169 0.5813 0.8123 0.046 Uiso 1 1 calc R
H41C H 0.1276 0.6235 0.8321 0.046 Uiso 1 1 calc R
C42 C -0.0316(11) 0.4551(8) 0.8612(9) 0.026(2) Uani 1 1 d U
H42 H 0.0008 0.4657 0.8072 0.031 Uiso 1 1 calc R
C43 C -0.0433(12) 0.3740(7) 0.8682(9) 0.024(3) Uani 1 1 d U
H43A H -0.0838 0.3621 0.9173 0.037 Uiso 1 1 calc R
H43B H 0.0287 0.3514 0.8708 0.037 Uiso 1 1 calc R
H43C H -0.0825 0.3551 0.8210 0.037 Uiso 1 1 calc R
C44 C -0.1409(13) 0.4915(9) 0.8637(8) 0.033(3) Uani 1 1 d U
H44A H -0.1897 0.4675 0.8251 0.050 Uiso 1 1 calc R
H44B H -0.1333 0.5435 0.8494 0.050 Uiso 1 1 calc R
H44C H -0.1710 0.4874 0.9181 0.050 Uiso 1 1 calc R
C45 C 0.2120(12) 0.6358(7) 0.9873(9) 0.031(3) Uani 1 1 d U
H45 H 0.2265 0.6509 0.9304 0.037 Uiso 1 1 calc R
C46 C 0.3208(12) 0.6239(8) 1.0296(10) 0.040(3) Uani 1 1 d U
H46A H 0.3083 0.6044 1.0839 0.060 Uiso 1 1 calc R
H46B H 0.3595 0.6707 1.0334 0.060 Uiso 1 1 calc R
H46C H 0.3643 0.5889 0.9986 0.060 Uiso 1 1 calc R
C47 C 0.1530(17) 0.6986(8) 1.0296(10) 0.047(4) Uani 1 1 d U
H47A H 0.0759 0.6974 1.0150 0.071 Uiso 1 1 calc R
H47B H 0.1844 0.7455 1.0126 0.071 Uiso 1 1 calc R
H47C H 0.1607 0.6932 1.0881 0.071 Uiso 1 1 calc R
C70 C 0.4695(12) 0.3232(7) 0.8595(7) 0.020(2) Uani 1 1 d U
C71 C 0.4188(11) 0.3898(7) 0.8321(7) 0.019(2) Uani 1 1 d U
C72 C 0.3060(10) 0.3707(7) 0.8176(7) 0.019(2) Uani 1 1 d U
C73 C 0.2906(11) 0.2941(7) 0.8339(7) 0.0213(19) Uani 1 1 d U
C74 C 0.3906(12) 0.2663(8) 0.8593(8) 0.025(2) Uani 1 1 d U
C75 C 0.5913(11) 0.3122(8) 0.8735(8) 0.028(3) Uani 1 1 d U
H75A H 0.6076 0.3171 0.9311 0.041 Uiso 1 1 calc R
H75B H 0.6319 0.3493 0.8432 0.041 Uiso 1 1 calc R
H75C H 0.6124 0.2632 0.8550 0.041 Uiso 1 1 calc R
C76 C 0.4686(11) 0.4607(8) 0.8103(9) 0.026(3) Uani 1 1 d U
H76A H 0.5431 0.4624 0.8309 0.039 Uiso 1 1 calc R
H76B H 0.4265 0.5008 0.8340 0.039 Uiso 1 1 calc R
H76C H 0.4693 0.4659 0.7514 0.039 Uiso 1 1 calc R
C77 C 0.2264(12) 0.4261(8) 0.7832(8) 0.024(3) Uani 1 1 d U
H77A H 0.1536 0.4045 0.7820 0.037 Uiso 1 1 calc R
H77B H 0.2481 0.4393 0.7283 0.037 Uiso 1 1 calc R
H77C H 0.2259 0.4701 0.8171 0.037 Uiso 1 1 calc R
C78 C 0.1862(13) 0.2527(8) 0.8210(9) 0.032(3) Uani 1 1 d U
H78A H 0.2022 0.2039 0.7994 0.048 Uiso 1 1 calc R
H78B H 0.1404 0.2796 0.7827 0.048 Uiso 1 1 calc R
H78C H 0.1480 0.2478 0.8725 0.048 Uiso 1 1 calc R
C79 C 0.4209(12) 0.1841(7) 0.8696(9) 0.030(3) Uani 1 1 d U
H79A H 0.3554 0.1539 0.8646 0.045 Uiso 1 1 calc R
H79B H 0.4535 0.1765 0.9230 0.045 Uiso 1 1 calc R
H79C H 0.4729 0.1699 0.8278 0.045 Uiso 1 1 calc R
C80 C 0.0298(12) 0.4998(8) 1.1300(7) 0.021(2) Uani 1 1 d U
C81 C 0.1344(11) 0.4870(8) 1.1655(7) 0.021(2) Uani 1 1 d U
C82 C 0.1585(12) 0.4113(7) 1.1655(7) 0.0202(19) Uani 1 1 d U
C83 C 0.0656(12) 0.3747(7) 1.1293(7) 0.020(2) Uani 1 1 d U
C84 C -0.0127(12) 0.4297(8) 1.1058(8) 0.024(2) Uani 1 1 d U
C85 C -0.0332(14) 0.5704(8) 1.1217(9) 0.034(3) Uani 1 1 d U
H85A H 0.0124 0.6116 1.1388 0.051 Uiso 1 1 calc R
H85B H -0.0980 0.5681 1.1556 0.051 Uiso 1 1 calc R
H85C H -0.0547 0.5772 1.0652 0.051 Uiso 1 1 calc R
C86 C 0.2065(12) 0.5438(9) 1.2073(8) 0.029(3) Uani 1 1 d U
H86A H 0.1984 0.5394 1.2659 0.044 Uiso 1 1 calc R
H86B H 0.1850 0.5932 1.1903 0.044 Uiso 1 1 calc R
H86C H 0.2824 0.5352 1.1927 0.044 Uiso 1 1 calc R
C87 C 0.2535(12) 0.3732(10) 1.2049(10) 0.034(3) Uani 1 1 d U
H87A H 0.3154 0.4068 1.2072 0.051 Uiso 1 1 calc R
H87B H 0.2730 0.3297 1.1734 0.051 Uiso 1 1 calc R
H87C H 0.2336 0.3583 1.2598 0.051 Uiso 1 1 calc R
C88 C 0.0439(14) 0.2933(8) 1.1191(8) 0.030(3) Uani 1 1 d U
H88A H 0.1095 0.2656 1.1328 0.045 Uiso 1 1 calc R
H88B H 0.0236 0.2833 1.0630 0.045 Uiso 1 1 calc R
H88C H -0.0153 0.2785 1.1548 0.045 Uiso 1 1 calc R
C89 C -0.1264(11) 0.4149(9) 1.0780(9) 0.029(3) Uani 1 1 d U
H89A H -0.1285 0.3686 1.0480 0.044 Uiso 1 1 calc R
H89B H -0.1507 0.4550 1.0429 0.044 Uiso 1 1 calc R
H89C H -0.1744 0.4116 1.1249 0.044 Uiso 1 1 calc R

loop_
_atom_site_aniso_label
_atom_site_aniso_U_11
_atom_site_aniso_U_22
_atom_site_aniso_U_33
_atom_site_aniso_U_23
_atom_site_aniso_U_13
_atom_site_aniso_U_12
Ta1 0.01768(12) 0.01440(13) 0.01391(13) 0.00056(13) -0.00002(18) -0.00255(11)
Ta2 0.01595(12) 0.01316(12) 0.01516(14) -0.00106(12) 0.00063(17) -0.00064(11)
O12 0.018(2) 0.013(2) 0.016(3) -0.005(2) 0.001(2) 0.0006(18)
N1 0.020(3) 0.027(3) 0.011(2) -0.004(3) 0.002(3) -0.005(2)
N2 0.015(3) 0.015(3) 0.014(3) 0.004(3) 0.000(2) -0.006(2)
N11 0.026(2) 0.017(2) 0.025(4) 0.005(2) -0.004(2) -0.0062(19)
N12 0.013(2) 0.026(3) 0.020(4) 0.001(2) 0.000(2) -0.0038(19)
C10 0.027(3) 0.026(3) 0.013(4) 0.000(3) 0.000(3) -0.007(2)
C11 0.030(6) 0.043(8) 0.036(8) 0.012(6) 0.003(5) -0.014(5)
C12 0.041(7) 0.018(3) 0.025(5) 0.009(5) -0.013(5) -0.009(5)
C13 0.062(10) 0.012(5) 0.032(6) 0.004(6) -0.008(6) 0.004(5)
C14 0.051(10) 0.032(7) 0.025(4) 0.016(4) -0.012(6) -0.024(7)
C15 0.009(5) 0.041(7) 0.030(6) -0.007(4) 0.003(5) -0.003(4)
C16 0.035(8) 0.044(7) 0.036(6) -0.004(6) 0.017(7) 0.026(6)
C17 0.040(9) 0.063(13) 0.029(5) -0.016(5) 0.006(6) 0.004(8)
N21 0.026(3) 0.009(2) 0.021(3) 0.003(2) 0.008(2) -0.008(2)
N22 0.029(3) 0.014(2) 0.027(3) 0.000(2) 0.007(2) -0.003(2)
C20 0.022(3) 0.013(2) 0.020(3) 0.002(2) 0.000(3) -0.003(2)
C21 0.025(7) 0.012(4) 0.031(6) 0.007(4) 0.005(5) -0.002(5)
C22 0.017(5) 0.028(5) 0.023(6) -0.002(5) 0.000(4) 0.004(5)
C23 0.035(8) 0.027(4) 0.020(6) -0.008(5) 0.008(6) 0.004(4)
C24 0.015(4) 0.033(6) 0.030(7) 0.004(6) -0.002(4) 0.006(4)
C25 0.030(6) 0.021(4) 0.026(6) -0.001(5) 0.003(4) 0.003(2)
C26 0.054(8) 0.011(6) 0.054(9) 0.010(6) -0.021(6) -0.005(4)
C27 0.029(6) 0.015(3) 0.034(7) -0.004(5) 0.000(5) 0.009(4)
C50 0.032(6) 0.019(3) 0.020(6) -0.002(5) 0.004(5) -0.004(3)
C51 0.024(5) 0.016(3) 0.025(7) -0.003(5) -0.001(4) 0.002(3)
C52 0.016(5) 0.016(3) 0.023(6) -0.001(4) -0.005(4) 0.003(3)
C53 0.019(4) 0.018(3) 0.017(5) -0.009(5) -0.005(4) -0.001(3)
C54 0.023(4) 0.020(3) 0.011(5) 0.003(4) -0.002(4) 0.003(3)
C55 0.035(6) 0.026(4) 0.025(7) 0.000(5) -0.003(5) -0.010(4)
C56 0.038(6) 0.019(4) 0.019(5) -0.005(4) 0.000(5) 0.005(5)
C57 0.018(5) 0.023(5) 0.018(6) 0.000(5) -0.005(4) 0.000(4)
C58 0.025(7) 0.018(3) 0.036(8) -0.002(5) 0.004(5) 0.004(4)
C59 0.024(4) 0.038(7) 0.023(7) 0.002(5) 0.003(5) 0.004(4)
C60 0.028(4) 0.019(3) 0.030(7) -0.001(5) 0.001(5) -0.008(3)
C61 0.021(4) 0.018(3) 0.031(7) 0.002(5) -0.009(5) -0.008(3)
C62 0.024(4) 0.020(3) 0.022(6) 0.001(4) -0.005(5) -0.006(3)
C63 0.034(4) 0.020(3) 0.012(5) -0.001(4) 0.001(5) -0.002(3)
C64 0.036(5) 0.018(3) 0.018(6) 0.001(5) 0.001(5) -0.005(3)
C65 0.028(4) 0.034(7) 0.033(8) 0.005(6) 0.001(6) -0.010(4)
C66 0.031(6) 0.023(4) 0.025(7) 0.007(5) -0.009(6) -0.002(4)
C67 0.033(5) 0.023(5) 0.007(5) -0.002(5) 0.003(5) -0.005(4)
C68 0.035(5) 0.022(5) 0.027(7) -0.018(5) -0.005(5) -0.001(4)
C69 0.039(7) 0.018(3) 0.036(8) -0.005(6) -0.006(6) -0.009(4)
Ta3 0.01768(12) 0.01440(13) 0.01391(13) 0.00056(13) 0.00002(18) 0.00255(11)
Ta4 0.01595(12) 0.01316(12) 0.01516(14) -0.00106(12) -0.00063(17) 0.00064(11)
O34 0.018(2) 0.013(2) 0.016(3) -0.005(2) -0.001(2) -0.0006(18)
N3 0.020(3) 0.027(3) 0.011(2) -0.004(3) -0.002(3) 0.005(2)
N4 0.015(3) 0.015(3) 0.014(3) 0.004(3) 0.000(2) 0.006(2)
N31 0.026(2) 0.017(2) 0.025(4) 0.005(2) 0.004(2) 0.0062(19)
N32 0.013(2) 0.026(3) 0.020(4) 0.001(2) 0.000(2) 0.0038(19)
C30 0.027(3) 0.026(3) 0.013(4) 0.000(3) 0.000(3) 0.007(2)
C31 0.037(5) 0.026(6) 0.035(8) -0.001(5) -0.010(5) 0.012(5)
C32 0.039(7) 0.020(4) 0.023(4) 0.006(5) -0.003(5) -0.001(6)
C33 0.032(7) 0.027(6) 0.019(5) 0.003(5) 0.005(5) -0.003(4)
C34 0.055(11) 0.027(7) 0.023(4) 0.007(4) -0.004(6) -0.008(7)
C35 0.015(5) 0.011(5) 0.048(6) 0.001(4) 0.009(5) 0.002(3)
C36 0.046(9) 0.017(5) 0.039(6) 0.003(5) -0.015(7) -0.001(4)
C37 0.037(9) 0.034(9) 0.037(5) -0.002(5) -0.014(6) -0.010(7)
N41 0.026(3) 0.009(2) 0.021(3) 0.003(2) -0.008(2) 0.008(2)
N42 0.029(3) 0.014(2) 0.027(3) 0.000(2) -0.007(2) 0.003(2)
C40 0.022(3) 0.013(2) 0.020(3) 0.002(2) 0.000(3) 0.003(2)
C41 0.048(10) 0.016(5) 0.028(6) 0.009(4) -0.007(5) -0.001(6)
C42 0.019(5) 0.019(4) 0.039(7) 0.005(5) -0.012(5) -0.003(5)
C43 0.017(7) 0.019(4) 0.037(8) 0.003(5) -0.007(5) -0.004(4)
C44 0.033(5) 0.035(7) 0.031(7) -0.016(6) -0.018(6) 0.016(6)
C45 0.039(6) 0.016(5) 0.039(8) 0.005(5) 0.000(5) -0.002(3)
C46 0.039(6) 0.023(7) 0.058(10) 0.010(7) -0.009(7) -0.015(4)
C47 0.063(10) 0.017(4) 0.062(10) -0.011(6) -0.004(10) 0.002(6)
C70 0.033(3) 0.018(3) 0.008(5) 0.002(4) 0.002(4) 0.007(3)
C71 0.026(4) 0.018(3) 0.012(6) 0.004(4) 0.006(4) 0.005(2)
C72 0.026(3) 0.012(3) 0.020(6) -0.008(4) 0.006(4) 0.006(2)
C73 0.037(4) 0.014(3) 0.014(5) -0.006(4) 0.002(4) 0.002(2)
C74 0.039(4) 0.018(3) 0.018(6) 0.006(5) 0.005(5) 0.005(3)
C75 0.031(3) 0.025(7) 0.027(7) 0.007(6) 0.012(5) 0.014(3)
C76 0.023(5) 0.022(4) 0.034(7) 0.012(6) 0.002(5) 0.004(4)
C77 0.026(5) 0.020(4) 0.027(7) 0.005(5) -0.003(5) -0.001(4)
C78 0.049(5) 0.018(5) 0.029(7) -0.005(5) -0.011(6) -0.007(4)
C79 0.038(7) 0.018(3) 0.033(8) 0.002(6) 0.012(6) 0.007(3)
C80 0.031(5) 0.021(3) 0.012(6) -0.005(5) -0.001(4) 0.008(3)
C81 0.022(5) 0.023(3) 0.018(6) -0.007(4) 0.004(4) 0.000(3)
C82 0.020(5) 0.026(3) 0.015(5) -0.005(4) 0.003(4) 0.006(3)
C83 0.026(5) 0.019(3) 0.015(6) -0.005(4) 0.003(4) 0.004(3)
C84 0.029(5) 0.024(3) 0.019(6) 0.002(5) -0.009(5) 0.001(3)
C85 0.042(7) 0.028(4) 0.032(8) 0.000(6) 0.011(6) 0.018(5)
C86 0.040(6) 0.035(5) 0.014(6) -0.004(5) 0.004(5) -0.015(5)
C87 0.017(5) 0.047(7) 0.038(8) 0.015(6) 0.005(5) 0.008(5)
C88 0.051(8) 0.019(3) 0.019(7) 0.004(5) 0.005(6) -0.005(4)
C89 0.019(4) 0.039(7) 0.029(8) 0.004(6) 0.006(5) -0.001(4)

loop_
_atom_type_symbol
_atom_type_description
_atom_type_scat_dispersion_real
_atom_type_scat_dispersion_imag
_atom_type_scat_source
C C 0.0033 0.0016 'International Tables Vol C Tables 4.2.6.8 and 6.1.1.4'
H H 0.0000 0.0000 'International Tables Vol C Tables 4.2.6.8 and 6.1.1.4'
N N 0.0061 0.0033 'International Tables Vol C Tables 4.2.6.8 and 6.1.1.4'
O O 0.0106 0.0060 'International Tables Vol C Tables 4.2.6.8 and 6.1.1.4'
Ta Ta -0.7052 6.5227 'International Tables Vol C Tables 4.2.6.8 and 6.1.1.4'

loop_
_geom_angle_atom_site_label_1
_geom_angle_atom_site_label_2
_geom_angle_atom_site_label_3
_geom_angle
N1 Ta1 O12 90.9(4)
N1 Ta1 N12 95.8(4)
O12 Ta1 N12 139.0(4)
N1 Ta1 N2 40.6(4)
O12 Ta1 N2 82.5(3)
N12 Ta1 N2 77.0(4)
N1 Ta1 N11 140.4(4)
O12 Ta1 N11 90.9(4)
N12 Ta1 N11 59.2(4)
N2 Ta1 N11 100.7(4)
N1 Ta1 C62 83.9(4)
O12 Ta1 C62 93.2(4)
N12 Ta1 C62 127.7(4)
N2 Ta1 C62 123.8(4)
N11 Ta1 C62 135.5(4)
N1 Ta1 C61 80.0(4)
O12 Ta1 C61 125.4(4)
N12 Ta1 C61 95.6(4)
N2 Ta1 C61 117.2(4)
N11 Ta1 C61 128.8(4)
C62 Ta1 C61 32.6(5)
N1 Ta1 C63 116.2(4)
O12 Ta1 C63 83.9(4)
N12 Ta1 C63 127.3(4)
N2 Ta1 C63 152.5(4)
N11 Ta1 C63 103.4(4)
C62 Ta1 C63 33.6(4)
C61 Ta1 C63 54.7(4)
N1 Ta1 C60 107.9(5)
O12 Ta1 C60 138.2(4)
N12 Ta1 C60 77.2(4)
N2 Ta1 C60 135.4(4)
N11 Ta1 C60 96.6(4)
C62 Ta1 C60 53.9(4)
C61 Ta1 C60 32.2(4)
C63 Ta1 C60 54.4(4)
N1 Ta1 C64 133.0(4)
O12 Ta1 C64 109.0(4)
N12 Ta1 C64 95.4(4)
N2 Ta1 C64 168.0(4)
N11 Ta1 C64 83.0(4)
C62 Ta1 C64 53.9(4)
C61 Ta1 C64 53.6(4)
C63 Ta1 C64 32.2(4)
C60 Ta1 C64 32.6(4)
N1 Ta1 C10 121.1(4)
O12 Ta1 C10 117.2(4)
N12 Ta1 C10 29.6(4)
N2 Ta1 C10 90.2(4)
N11 Ta1 C10 29.7(4)
C62 Ta1 C10 138.0(4)
C61 Ta1 C10 113.3(4)
C63 Ta1 C10 117.3(4)
C60 Ta1 C10 85.0(4)
C64 Ta1 C10 87.5(4)
N1 Ta1 Ta2 52.3(4)
O12 Ta1 Ta2 42.9(2)
N12 Ta1 Ta2 116.6(3)
N2 Ta1 Ta2 41.9(3)
N11 Ta1 Ta2 108.6(3)
C62 Ta1 Ta2 104.3(3)
C61 Ta1 Ta2 122.7(3)
C63 Ta1 Ta2 116.1(3)
C60 Ta1 Ta2 154.8(3)
C64 Ta1 Ta2 147.7(3)
C10 Ta1 Ta2 117.7(3)
N2 Ta2 O12 92.5(4)
N2 Ta2 N22 88.3(4)
O12 Ta2 N22 140.9(4)
N2 Ta2 N21 133.8(4)
O12 Ta2 N21 94.1(4)
N22 Ta2 N21 59.4(4)
N2 Ta2 N1 40.3(4)
O12 Ta2 N1 81.1(4)
N22 Ta2 N1 74.5(4)
N21 Ta2 N1 96.0(4)
N2 Ta2 C52 80.7(4)
O12 Ta2 C52 97.9(4)
N22 Ta2 C52 120.7(4)
N21 Ta2 C52 142.9(4)
N1 Ta2 C52 120.5(4)
N2 Ta2 C51 84.4(4)
O12 Ta2 C51 131.4(4)
N22 Ta2 C51 87.6(4)
N21 Ta2 C51 122.3(4)
N1 Ta2 C51 120.8(4)
C52 Ta2 C51 33.6(4)
N2 Ta2 C53 110.7(4)
O12 Ta2 C53 81.5(4)
N22 Ta2 C53 134.2(4)
N21 Ta2 C53 115.5(4)
N1 Ta2 C53 144.9(4)
C52 Ta2 C53 33.8(4)
C51 Ta2 C53 55.2(4)
N2 Ta2 C54 134.6(4)
O12 Ta2 C54 101.3(4)
N22 Ta2 C54 105.7(4)
N21 Ta2 C54 88.5(4)
N1 Ta2 C54 174.9(4)
C52 Ta2 C54 54.9(4)
C51 Ta2 C54 54.3(4)
C53 Ta2 C54 32.5(4)
N2 Ta2 C50 115.2(4)
O12 Ta2 C50 132.7(4)
N22 Ta2 C50 80.5(4)
N21 Ta2 C50 92.6(4)
N1 Ta2 C50 144.4(4)
C52 Ta2 C50 54.2(4)
C51 Ta2 C50 32.1(4)
C53 Ta2 C50 53.7(4)
C54 Ta2 C50 32.2(4)
N2 Ta2 C20 109.9(4)
O12 Ta2 C20 118.2(4)
N22 Ta2 C20 29.0(4)
N21 Ta2 C20 30.7(4)
N1 Ta2 C20 81.6(4)
C52 Ta2 C20 141.0(4)
C51 Ta2 C20 108.2(4)
C53 Ta2 C20 133.5(4)
C54 Ta2 C20 101.1(4)
C50 Ta2 C20 88.7(4)
N2 Ta2 Ta1 52.0(3)
O12 Ta2 Ta1 43.3(3)
N22 Ta2 Ta1 115.3(3)
N21 Ta2 Ta1 110.1(3)
N1 Ta2 Ta1 41.4(3)
C52 Ta2 Ta1 102.6(3)
C51 Ta2 Ta1 127.1(3)
C53 Ta2 Ta1 108.9(3)
C54 Ta2 Ta1 139.0(3)
C50 Ta2 Ta1 156.6(3)
C20 Ta2 Ta1 113.5(3)
Ta2 O12 Ta1 93.8(3)
N2 N1 Ta1 83.0(7)
N2 N1 Ta2 56.9(6)
Ta1 N1 Ta2 86.3(5)
N1 N2 Ta2 82.8(7)
N1 N2 Ta1 56.4(6)
Ta2 N2 Ta1 86.1(4)
C10 N11 C12 123.2(12)
C10 N11 Ta1 91.7(8)
C12 N11 Ta1 141.8(9)
C10 N12 C15 121.0(11)
C10 N12 Ta1 96.6(8)
C15 N12 Ta1 140.8(9)
N11 C10 N12 112.2(12)
N11 C10 C11 122.2(13)
N12 C10 C11 125.6(13)
N11 C10 Ta1 58.6(7)
N12 C10 Ta1 53.8(6)
C11 C10 Ta1 173.3(10)
C10 C11 H11A 109.5
C10 C11 H11B 109.5
H11A C11 H11B 109.5
C10 C11 H11C 109.5
H11A C11 H11C 109.5
H11B C11 H11C 109.5
C13 C12 N11 110.0(11)
C13 C12 C14 111.3(13)
N11 C12 C14 112.8(11)
C13 C12 H12 107.5
N11 C12 H12 107.5
C14 C12 H12 107.5
C12 C13 H13A 109.5
C12 C13 H13B 109.5
H13A C13 H13B 109.5
C12 C13 H13C 109.5
H13A C13 H13C 109.5
H13B C13 H13C 109.5
C12 C14 H14A 109.5
C12 C14 H14B 109.5
H14A C14 H14B 109.5
C12 C14 H14C 109.5
H14A C14 H14C 109.5
H14B C14 H14C 109.5
N12 C15 C17 111.2(12)
N12 C15 C16 111.7(11)
C17 C15 C16 109.6(14)
N12 C15 H15 108.0
C17 C15 H15 108.0
C16 C15 H15 108.0
C15 C16 H16A 109.5
C15 C16 H16B 109.5
H16A C16 H16B 109.5
C15 C16 H16C 109.5
H16A C16 H16C 109.5
H16B C16 H16C 109.5
C15 C17 H17A 109.5
C15 C17 H17B 109.5
H17A C17 H17B 109.5
C15 C17 H17C 109.5
H17A C17 H17C 109.5
H17B C17 H17C 109.5
C20 N21 C22 124.8(11)
C20 N21 Ta2 91.5(8)
C22 N21 Ta2 143.2(9)
C20 N22 C25 126.5(11)
C20 N22 Ta2 95.8(8)
C25 N22 Ta2 134.0(8)
N22 C20 N21 112.3(11)
N22 C20 C21 128.1(12)
N21 C20 C21 119.7(11)
N22 C20 Ta2 55.2(6)
N21 C20 Ta2 57.7(6)
C21 C20 Ta2 171.6(9)
C20 C21 H21A 109.5
C20 C21 H21B 109.5
H21A C21 H21B 109.5
C20 C21 H21C 109.5
H21A C21 H21C 109.5
H21B C21 H21C 109.5
N21 C22 C24 113.5(11)
N21 C22 C23 109.1(11)
C24 C22 C23 110.8(12)
N21 C22 H22 107.7
C24 C22 H22 107.7
C23 C22 H22 107.7
C22 C23 H23A 109.5
C22 C23 H23B 109.5
H23A C23 H23B 109.5
C22 C23 H23C 109.5
H23A C23 H23C 109.5
H23B C23 H23C 109.5
C22 C24 H24A 109.5
C22 C24 H24B 109.5
H24A C24 H24B 109.5
C22 C24 H24C 109.5
H24A C24 H24C 109.5
H24B C24 H24C 109.5
N22 C25 C26 115.1(12)
N22 C25 C27 112.9(11)
C26 C25 C27 112.3(11)
N22 C25 H25 105.1
C26 C25 H25 105.1
C27 C25 H25 105.1
C25 C26 H26A 109.5
C25 C26 H26B 109.5
H26A C26 H26B 109.5
C25 C26 H26C 109.5
H26A C26 H26C 109.5
H26B C26 H26C 109.5
C25 C27 H27A 109.5
C25 C27 H27B 109.5
H27A C27 H27B 109.5
C25 C27 H27C 109.5
H27A C27 H27C 109.5
H27B C27 H27C 109.5
C51 C50 C54 109.1(12)
C51 C50 C55 127.1(13)
C54 C50 C55 123.7(13)
C51 C50 Ta2 70.9(8)
C54 C50 Ta2 72.9(8)
C55 C50 Ta2 124.8(9)
C50 C51 C52 108.0(12)
C50 C51 C56 128.6(13)
C52 C51 C56 123.1(12)
C50 C51 Ta2 77.0(8)
C52 C51 Ta2 72.4(7)
C56 C51 Ta2 121.4(9)
C51 C52 C53 107.3(12)
C51 C52 C57 124.7(12)
C53 C52 C57 127.9(12)
C51 C52 Ta2 74.0(8)
C53 C52 Ta2 75.2(7)
C57 C52 Ta2 119.7(8)
C54 C53 C52 107.1(12)
C54 C53 C58 125.9(12)
C52 C53 C58 127.0(13)
C54 C53 Ta2 74.4(7)
C52 C53 Ta2 71.0(7)
C58 C53 Ta2 120.3(9)
C50 C54 C53 108.4(12)
C50 C54 C59 125.5(13)
C53 C54 C59 124.3(12)
C50 C54 Ta2 74.9(8)
C53 C54 Ta2 73.1(7)
C59 C54 Ta2 129.7(8)
C50 C55 H55A 109.5
C50 C55 H55B 109.5
H55A C55 H55B 109.5
C50 C55 H55C 109.5
H55A C55 H55C 109.5
H55B C55 H55C 109.5
C51 C56 H56A 109.5
C51 C56 H56B 109.5
H56A C56 H56B 109.5
C51 C56 H56C 109.5
H56A C56 H56C 109.5
H56B C56 H56C 109.5
C52 C57 H57A 109.5
C52 C57 H57B 109.5
H57A C57 H57B 109.5
C52 C57 H57C 109.5
H57A C57 H57C 109.5
H57B C57 H57C 109.5
C53 C58 H58A 109.5
C53 C58 H58B 109.5
H58A C58 H58B 109.5
C53 C58 H58C 109.5
H58A C58 H58C 109.5
H58B C58 H58C 109.5
C54 C59 H59A 109.5
C54 C59 H59B 109.5
H59A C59 H59B 109.5
C54 C59 H59C 109.5
H59A C59 H59C 109.5
H59B C59 H59C 109.5
C61 C60 C64 106.9(12)
C61 C60 C65 130.2(14)
C64 C60 C65 122.6(13)
C61 C60 Ta1 71.5(8)
C64 C60 Ta1 74.0(8)
C65 C60 Ta1 125.6(10)
C62 C61 C60 108.8(12)
C62 C61 C66 123.0(13)
C60 C61 C66 127.8(13)
C62 C61 Ta1 71.2(8)
C60 C61 Ta1 76.4(8)
C66 C61 Ta1 123.9(9)
C61 C62 C63 109.5(12)
C61 C62 C67 123.8(12)
C63 C62 C67 126.4(12)
C61 C62 Ta1 76.2(8)
C63 C62 Ta1 76.0(7)
C67 C62 Ta1 119.5(8)
C64 C63 C62 106.2(12)
C64 C63 C68 127.0(12)
C62 C63 C68 126.9(12)
C64 C63 Ta1 76.3(8)
C62 C63 Ta1 70.4(6)
C68 C63 Ta1 118.8(8)
C63 C64 C60 108.6(12)
C63 C64 C69 127.3(13)
C60 C64 C69 123.2(13)
C63 C64 Ta1 71.5(7)
C60 C64 Ta1 73.3(8)
C69 C64 Ta1 129.8(10)
C60 C65 H65A 109.5
C60 C65 H65B 109.5
H65A C65 H65B 109.5
C60 C65 H65C 109.5
H65A C65 H65C 109.5
H65B C65 H65C 109.5
C61 C66 H66A 109.5
C61 C66 H66B 109.5
H66A C66 H66B 109.5
C61 C66 H66C 109.5
H66A C66 H66C 109.5
H66B C66 H66C 109.5
C62 C67 H67A 109.5
C62 C67 H67B 109.5
H67A C67 H67B 109.5
C62 C67 H67C 109.5
H67A C67 H67C 109.5
H67B C67 H67C 109.5
C63 C68 H68A 109.5
C63 C68 H68B 109.5
H68A C68 H68B 109.5
C63 C68 H68C 109.5
H68A C68 H68C 109.5
H68B C68 H68C 109.5
C64 C69 H69A 109.5
C64 C69 H69B 109.5
H69A C69 H69B 109.5
C64 C69 H69C 109.5
H69A C69 H69C 109.5
H69B C69 H69C 109.5
N3 Ta3 O34 90.4(4)
N3 Ta3 N32 97.7(4)
O34 Ta3 N32 139.2(4)
N3 Ta3 N4 41.2(4)
O34 Ta3 N4 83.1(3)
N32 Ta3 N4 77.6(4)
N3 Ta3 N31 140.8(4)
O34 Ta3 N31 90.7(4)
N32 Ta3 N31 58.6(4)
N4 Ta3 N31 100.2(4)
N3 Ta3 C72 82.9(4)
O34 Ta3 C72 91.2(4)
N32 Ta3 C72 129.4(4)
N4 Ta3 C72 123.4(4)
N31 Ta3 C72 136.2(4)
N3 Ta3 C71 79.0(4)
O34 Ta3 C71 125.1(4)
N32 Ta3 C71 95.7(4)
N4 Ta3 C71 116.3(4)
N31 Ta3 C71 129.8(4)
C72 Ta3 C71 34.4(4)
N3 Ta3 C70 109.2(4)
O34 Ta3 C70 136.8(4)
N32 Ta3 C70 77.4(4)
N4 Ta3 C70 136.5(4)
N31 Ta3 C70 96.3(4)
C72 Ta3 C70 55.5(4)
C71 Ta3 C70 33.6(4)
N3 Ta3 C73 115.3(4)
O34 Ta3 C73 82.1(4)
N32 Ta3 C73 127.9(4)
N4 Ta3 C73 151.9(4)
N31 Ta3 C73 103.6(4)
C72 Ta3 C73 33.7(4)
C71 Ta3 C73 56.4(4)
C70 Ta3 C73 54.8(4)
N3 Ta3 C74 133.3(4)
O34 Ta3 C74 107.1(4)
N32 Ta3 C74 96.0(4)
N4 Ta3 C74 169.3(4)
N31 Ta3 C74 83.3(4)
C72 Ta3 C74 54.5(4)
C71 Ta3 C74 55.3(4)
C70 Ta3 C74 32.8(4)
C73 Ta3 C74 32.2(4)
N3 Ta3 Ta4 51.1(3)
O34 Ta3 Ta4 43.6(2)
N32 Ta3 Ta4 117.7(3)
N4 Ta3 Ta4 42.3(3)
N31 Ta3 Ta4 109.2(3)
C72 Ta3 Ta4 101.9(3)
C71 Ta3 Ta4 121.0(3)
C70 Ta3 Ta4 154.4(3)
C73 Ta3 Ta4 114.4(3)
C74 Ta3 Ta4 145.9(3)
N4 Ta4 O34 91.0(4)
N4 Ta4 N3 41.4(4)
O34 Ta4 N3 81.5(4)
N4 Ta4 N41 136.9(4)
O34 Ta4 N41 94.5(4)
N3 Ta4 N41 97.4(4)
N4 Ta4 N42 93.4(4)
O34 Ta4 N42 141.5(3)
N3 Ta4 N42 77.0(4)
N41 Ta4 N42 57.8(4)
N4 Ta4 C82 78.9(4)
O34 Ta4 C82 96.0(4)
N3 Ta4 C82 119.9(4)
N41 Ta4 C82 142.4(5)
N42 Ta4 C82 122.4(4)
N4 Ta4 C81 83.6(4)
O34 Ta4 C81 129.4(4)
N3 Ta4 C81 120.7(4)
N41 Ta4 C81 122.9(4)
N42 Ta4 C81 89.1(4)
C82 Ta4 C81 33.5(4)
N4 Ta4 C83 109.4(4)
O34 Ta4 C83 79.8(4)
N3 Ta4 C83 144.7(4)
N41 Ta4 C83 113.6(5)
N42 Ta4 C83 133.5(4)
C82 Ta4 C83 34.5(5)
C81 Ta4 C83 55.5(4)
N4 Ta4 C84 134.9(4)
O34 Ta4 C84 100.6(4)
N3 Ta4 C84 176.1(4)
N41 Ta4 C84 85.8(4)
N42 Ta4 C84 103.0(4)
C82 Ta4 C84 56.8(5)
C81 Ta4 C84 55.4(4)
C83 Ta4 C84 33.7(4)
N4 Ta4 C80 115.5(4)
O34 Ta4 C80 132.7(4)
N3 Ta4 C80 144.1(4)
N41 Ta4 C80 91.1(4)
N42 Ta4 C80 78.4(4)
C82 Ta4 C80 56.1(4)
C81 Ta4 C80 33.3(4)
C83 Ta4 C80 55.3(5)
C84 Ta4 C80 33.1(4)
N4 Ta4 C40 114.7(4)
O34 Ta4 C40 117.4(4)
N3 Ta4 C40 83.6(4)
N41 Ta4 C40 29.0(4)
N42 Ta4 C40 29.2(4)
C82 Ta4 C40 142.5(4)
C81 Ta4 C40 110.3(4)
C83 Ta4 C40 131.6(4)
C84 Ta4 C40 98.2(4)
C80 Ta4 C40 87.5(4)
N4 Ta4 Ta3 51.5(3)
O34 Ta4 Ta3 42.7(2)
N3 Ta4 Ta3 42.5(3)
N41 Ta4 Ta3 111.3(3)
N42 Ta4 Ta3 118.5(3)
C82 Ta4 Ta3 100.6(3)
C81 Ta4 Ta3 125.6(3)
C83 Ta4 Ta3 107.2(3)
C84 Ta4 Ta3 138.2(3)
C80 Ta4 Ta3 156.6(3)
C40 Ta4 Ta3 115.3(3)
Ta3 O34 Ta4 93.8(3)
N4 N3 Ta3 80.5(7)
N4 N3 Ta4 58.4(6)
Ta3 N3 Ta4 86.4(5)
N3 N4 Ta4 80.2(6)
N3 N4 Ta3 58.3(6)
Ta4 N4 Ta3 86.2(4)
C30 N31 C32 118.9(12)
C30 N31 Ta3 93.4(8)
C32 N31 Ta3 141.8(9)
C30 N32 C35 121.1(11)
C30 N32 Ta3 97.0(8)
C35 N32 Ta3 140.2(9)
N31 C30 N32 110.4(11)
N31 C30 C31 127.0(13)
N32 C30 C31 122.6(13)
C30 C31 H31A 109.5
C30 C31 H31B 109.5
H31A C31 H31B 109.5
C30 C31 H31C 109.5
H31A C31 H31C 109.5
H31B C31 H31C 109.5
N31 C32 C33 108.1(11)
N31 C32 C34 110.3(10)
C33 C32 C34 109.9(14)
N31 C32 H32 109.5
C33 C32 H32 109.5
C34 C32 H32 109.5
C32 C33 H33A 109.5
C32 C33 H33B 109.5
H33A C33 H33B 109.5
C32 C33 H33C 109.5
H33A C33 H33C 109.5
H33B C33 H33C 109.5
C32 C34 H34A 109.5
C32 C34 H34B 109.5
H34A C34 H34B 109.5
C32 C34 H34C 109.5
H34A C34 H34C 109.5
H34B C34 H34C 109.5
N32 C35 C36 110.3(11)
N32 C35 C37 111.2(11)
C36 C35 C37 110.0(12)
N32 C35 H35 108.4
C36 C35 H35 108.4
C37 C35 H35 108.4
C35 C36 H36A 109.5
C35 C36 H36B 109.5
H36A C36 H36B 109.5
C35 C36 H36C 109.5
H36A C36 H36C 109.5
H36B C36 H36C 109.5
C35 C37 H37A 109.5
C35 C37 H37B 109.5
H37A C37 H37B 109.5
C35 C37 H37C 109.5
H37A C37 H37C 109.5
H37B C37 H37C 109.5
C40 N41 C42 123.6(11)
C40 N41 Ta4 93.7(8)
C42 N41 Ta4 141.7(9)
C40 N42 C45 120.8(11)
C40 N42 Ta4 93.4(8)
C45 N42 Ta4 139.3(8)
N41 C40 N42 113.6(11)
N41 C40 C41 122.7(12)
N42 C40 C41 123.6(12)
N41 C40 Ta4 57.3(7)
N42 C40 Ta4 57.4(6)
C41 C40 Ta4 168.2(10)
C40 C41 H41A 109.5
C40 C41 H41B 109.5
H41A C41 H41B 109.5
C40 C41 H41C 109.5
H41A C41 H41C 109.5
H41B C41 H41C 109.5
C43 C42 C44 110.5(13)
C43 C42 N41 111.2(11)
C44 C42 N41 112.6(12)
C43 C42 H42 107.5
C44 C42 H42 107.5
N41 C42 H42 107.5
C42 C43 H43A 109.5
C42 C43 H43B 109.5
H43A C43 H43B 109.5
C42 C43 H43C 109.5
H43A C43 H43C 109.5
H43B C43 H43C 109.5
C42 C44 H44A 109.5
C42 C44 H44B 109.5
H44A C44 H44B 109.5
C42 C44 H44C 109.5
H44A C44 H44C 109.5
H44B C44 H44C 109.5
N42 C45 C46 111.8(10)
N42 C45 C47 111.9(13)
C46 C45 C47 108.3(13)
N42 C45 H45 108.2
C46 C45 H45 108.2
C47 C45 H45 108.2
C45 C46 H46A 109.5
C45 C46 H46B 109.5
H46A C46 H46B 109.5
C45 C46 H46C 109.5
H46A C46 H46C 109.5
H46B C46 H46C 109.5
C45 C47 H47A 109.5
C45 C47 H47B 109.5
H47A C47 H47B 109.5
C45 C47 H47C 109.5
H47A C47 H47C 109.5
H47B C47 H47C 109.5
C74 C70 C71 108.6(12)
C74 C70 C75 125.1(12)
C71 C70 C75 125.6(12)
C74 C70 Ta3 74.8(8)
C71 C70 Ta3 72.3(7)
C75 C70 Ta3 126.5(8)
C70 C71 C72 105.3(11)
C70 C71 C76 129.5(12)
C72 C71 C76 124.6(12)
C70 C71 Ta3 74.1(7)
C72 C71 Ta3 71.4(7)
C76 C71 Ta3 125.7(9)
C73 C72 C71 109.2(11)
C73 C72 C77 129.2(12)
C71 C72 C77 121.4(11)
C73 C72 Ta3 75.9(7)
C71 C72 Ta3 74.2(7)
C77 C72 Ta3 120.5(8)
C74 C73 C72 107.0(12)
C74 C73 C78 128.0(13)
C72 C73 C78 124.9(12)
C74 C73 Ta3 74.8(8)
C72 C73 Ta3 70.4(7)
C78 C73 Ta3 122.5(9)
C73 C74 C70 109.8(12)
C73 C74 C79 126.5(13)
C70 C74 C79 122.6(13)
C73 C74 Ta3 73.1(8)
C70 C74 Ta3 72.4(8)
C79 C74 Ta3 130.3(9)
C70 C75 H75A 109.5
C70 C75 H75B 109.5
H75A C75 H75B 109.5
C70 C75 H75C 109.5
H75A C75 H75C 109.5
H75B C75 H75C 109.5
C71 C76 H76A 109.5
C71 C76 H76B 109.5
H76A C76 H76B 109.5
C71 C76 H76C 109.5
H76A C76 H76C 109.5
H76B C76 H76C 109.5
C72 C77 H77A 109.5
C72 C77 H77B 109.5
H77A C77 H77B 109.5
C72 C77 H77C 109.5
H77A C77 H77C 109.5
H77B C77 H77C 109.5
C73 C78 H78A 109.5
C73 C78 H78B 109.5
H78A C78 H78B 109.5
C73 C78 H78C 109.5
H78A C78 H78C 109.5
H78B C78 H78C 109.5
C74 C79 H79A 109.5
C74 C79 H79B 109.5
H79A C79 H79B 109.5
C74 C79 H79C 109.5
H79A C79 H79C 109.5
H79B C79 H79C 109.5
C81 C80 C84 107.3(12)
C81 C80 C85 129.5(13)
C84 C80 C85 123.0(13)
C81 C80 Ta4 70.5(7)
C84 C80 Ta4 72.6(8)
C85 C80 Ta4 125.1(9)
C82 C81 C80 110.3(12)
C82 C81 C86 122.6(13)
C80 C81 C86 126.7(13)
C82 C81 Ta4 72.1(7)
C80 C81 Ta4 76.1(7)
C86 C81 Ta4 124.1(9)
C81 C82 C83 106.4(12)
C81 C82 C87 127.8(13)
C83 C82 C87 125.3(13)
C81 C82 Ta4 74.4(7)
C83 C82 Ta4 73.9(7)
C87 C82 Ta4 123.1(9)
C84 C83 C82 108.6(12)
C84 C83 C88 122.1(13)
C82 C83 C88 129.3(13)
C84 C83 Ta4 75.0(8)
C82 C83 Ta4 71.5(7)
C88 C83 Ta4 122.0(9)
C80 C84 C83 107.4(12)
C80 C84 C89 125.8(13)
C83 C84 C89 125.6(13)
C80 C84 Ta4 74.3(8)
C83 C84 Ta4 71.3(8)
C89 C84 Ta4 129.5(9)
C80 C85 H85A 109.5
C80 C85 H85B 109.5
H85A C85 H85B 109.5
C80 C85 H85C 109.5
H85A C85 H85C 109.5
H85B C85 H85C 109.5
C81 C86 H86A 109.5
C81 C86 H86B 109.5
H86A C86 H86B 109.5
C81 C86 H86C 109.5
H86A C86 H86C 109.5
H86B C86 H86C 109.5
C82 C87 H87A 109.5
C82 C87 H87B 109.5
H87A C87 H87B 109.5
C82 C87 H87C 109.5
H87A C87 H87C 109.5
H87B C87 H87C 109.5
C83 C88 H88A 109.5
C83 C88 H88B 109.5
H88A C88 H88B 109.5
C83 C88 H88C 109.5
H88A C88 H88C 109.5
H88B C88 H88C 109.5
C84 C89 H89A 109.5
C84 C89 H89B 109.5
H89A C89 H89B 109.5
C84 C89 H89C 109.5
H89A C89 H89C 109.5
H89B C89 H89C 109.5

loop_
_geom_bond_atom_site_label_1
_geom_bond_atom_site_label_2
_geom_bond_distance
Ta1 N1 1.913(12)
Ta1 O12 1.982(9)
Ta1 N12 2.180(10)
Ta1 N2 2.279(10)
Ta1 N11 2.295(11)
Ta1 C62 2.424(12)
Ta1 C61 2.487(14)
Ta1 C63 2.498(11)
Ta1 C60 2.550(14)
Ta1 C64 2.559(14)
Ta1 C10 2.686(13)
Ta1 Ta2 2.8859(7)
Ta2 N2 1.932(11)
Ta2 O12 1.969(8)
Ta2 N22 2.212(10)
Ta2 N21 2.267(10)
Ta2 N1 2.288(12)
Ta2 C52 2.440(12)
Ta2 C51 2.461(14)
Ta2 C53 2.496(13)
Ta2 C54 2.512(13)
Ta2 C50 2.538(14)
Ta2 C20 2.680(12)
N1 N2 1.493(14)
N11 C10 1.330(18)
N11 C12 1.481(17)
N12 C10 1.337(17)
N12 C15 1.463(17)
C10 C11 1.514(19)
C11 H11A 0.9800
C11 H11B 0.9800
C11 H11C 0.9800
C12 C13 1.45(2)
C12 C14 1.554(17)
C12 H12 1.0000
C13 H13A 0.9800
C13 H13B 0.9800
C13 H13C 0.9800
C14 H14A 0.9800
C14 H14B 0.9800
C14 H14C 0.9800
C15 C17 1.53(2)
C15 C16 1.54(2)
C15 H15 1.0000
C16 H16A 0.9800
C16 H16B 0.9800
C16 H16C 0.9800
C17 H17A 0.9800
C17 H17B 0.9800
C17 H17C 0.9800
N21 C20 1.369(16)
N21 C22 1.429(17)
N22 C20 1.305(16)
N22 C25 1.478(16)
C20 C21 1.501(17)
C21 H21A 0.9800
C21 H21B 0.9800
C21 H21C 0.9800
C22 C24 1.518(19)
C22 C23 1.57(2)
C22 H22 1.0000
C23 H23A 0.9800
C23 H23B 0.9800
C23 H23C 0.9800
C24 H24A 0.9800
C24 H24B 0.9800
C24 H24C 0.9800
C25 C26 1.510(19)
C25 C27 1.529(19)
C25 H25 1.0000
C26 H26A 0.9800
C26 H26B 0.9800
C26 H26C 0.9800
C27 H27A 0.9800
C27 H27B 0.9800
C27 H27C 0.9800
C50 C51 1.384(19)
C50 C54 1.401(18)
C50 C55 1.507(19)
C51 C52 1.418(18)
C51 C56 1.514(18)
C52 C53 1.435(18)
C52 C57 1.486(18)
C53 C54 1.402(19)
C53 C58 1.458(19)
C54 C59 1.500(19)
C55 H55A 0.9800
C55 H55B 0.9800
C55 H55C 0.9800
C56 H56A 0.9800
C56 H56B 0.9800
C56 H56C 0.9800
C57 H57A 0.9800
C57 H57B 0.9800
C57 H57C 0.9800
C58 H58A 0.9800
C58 H58B 0.9800
C58 H58C 0.9800
C59 H59A 0.9800
C59 H59B 0.9800
C59 H59C 0.9800
C60 C61 1.397(19)
C60 C64 1.44(2)
C60 C65 1.493(19)
C61 C62 1.379(19)
C61 C66 1.541(19)
C62 C63 1.423(17)
C62 C67 1.508(18)
C63 C64 1.404(19)
C63 C68 1.523(19)
C64 C69 1.495(19)
C65 H65A 0.9800
C65 H65B 0.9800
C65 H65C 0.9800
C66 H66A 0.9800
C66 H66B 0.9800
C66 H66C 0.9800
C67 H67A 0.9800
C67 H67B 0.9800
C67 H67C 0.9800
C68 H68A 0.9800
C68 H68B 0.9800
C68 H68C 0.9800
C69 H69A 0.9800
C69 H69B 0.9800
C69 H69C 0.9800
Ta3 N3 1.948(12)
Ta3 O34 1.955(9)
Ta3 N32 2.197(10)
Ta3 N4 2.258(10)
Ta3 N31 2.290(11)
Ta3 C72 2.440(12)
Ta3 C71 2.478(12)
Ta3 C70 2.502(13)
Ta3 C73 2.511(12)
Ta3 C74 2.533(14)
Ta3 Ta4 2.8791(7)
Ta4 N4 1.941(10)
Ta4 O34 1.988(8)
Ta4 N3 2.246(11)
Ta4 N41 2.259(11)
Ta4 N42 2.261(10)
Ta4 C82 2.433(11)
Ta4 C81 2.463(12)
Ta4 C83 2.466(14)
Ta4 C84 2.514(16)
Ta4 C80 2.536(13)
Ta4 C40 2.680(13)
N3 N4 1.507(13)
N31 C30 1.330(17)
N31 C32 1.502(15)
N32 C30 1.349(18)
N32 C35 1.501(16)
C30 C31 1.526(18)
C31 H31A 0.9800
C31 H31B 0.9800
C31 H31C 0.9800
C32 C33 1.52(2)
C32 C34 1.541(18)
C32 H32 1.0000
C33 H33A 0.9800
C33 H33B 0.9800
C33 H33C 0.9800
C34 H34A 0.9800
C34 H34B 0.9800
C34 H34C 0.9800
C35 C36 1.51(2)
C35 C37 1.54(2)
C35 H35 1.0000
C36 H36A 0.9800
C36 H36B 0.9800
C36 H36C 0.9800
C37 H37A 0.9800
C37 H37B 0.9800
C37 H37C 0.9800
N41 C40 1.301(17)
N41 C42 1.504(17)
N42 C40 1.308(17)
N42 C45 1.512(16)
C40 C41 1.544(18)
C41 H41A 0.9800
C41 H41B 0.9800
C41 H41C 0.9800
C42 C43 1.490(19)
C42 C44 1.50(2)
C42 H42 1.0000
C43 H43A 0.9800
C43 H43B 0.9800
C43 H43C 0.9800
C44 H44A 0.9800
C44 H44B 0.9800
C44 H44C 0.9800
C45 C46 1.528(19)
C45 C47 1.53(2)
C45 H45 1.0000
C46 H46A 0.9800
C46 H46B 0.9800
C46 H46C 0.9800
C47 H47A 0.9800
C47 H47B 0.9800
C47 H47C 0.9800
C70 C74 1.42(2)
C70 C71 1.439(18)
C70 C75 1.534(19)
C71 C72 1.454(18)
C71 C76 1.475(19)
C72 C73 1.436(18)
C72 C77 1.517(17)
C73 C74 1.397(19)
C73 C78 1.507(19)
C74 C79 1.554(18)
C75 H75A 0.9800
C75 H75B 0.9800
C75 H75C 0.9800
C76 H76A 0.9800
C76 H76B 0.9800
C76 H76C 0.9800
C77 H77A 0.9800
C77 H77B 0.9800
C77 H77C 0.9800
C78 H78A 0.9800
C78 H78B 0.9800
C78 H78C 0.9800
C79 H79A 0.9800
C79 H79B 0.9800
C79 H79C 0.9800
C80 C81 1.436(19)
C80 C84 1.437(19)
C80 C85 1.509(19)
C81 C82 1.412(18)
C81 C86 1.529(18)
C82 C83 1.454(19)
C82 C87 1.509(19)
C83 C84 1.444(19)
C83 C88 1.52(2)
C84 C89 1.50(2)
C85 H85A 0.9800
C85 H85B 0.9800
C85 H85C 0.9800
C86 H86A 0.9800
C86 H86B 0.9800
C86 H86C 0.9800
C87 H87A 0.9800
C87 H87B 0.9800
C87 H87C 0.9800
C88 H88A 0.9800
C88 H88B 0.9800
C88 H88C 0.9800
C89 H89A 0.9800
C89 H89B 0.9800
C89 H89C 0.9800

loop_
_geom_torsion_atom_site_label_1
_geom_torsion_atom_site_label_2
_geom_torsion_atom_site_label_3
_geom_torsion_atom_site_label_4
_geom_torsion
N2 Ta2 O12 Ta1 -19.0(4)
N22 Ta2 O12 Ta1 71.3(7)
N21 Ta2 O12 Ta1 115.2(4)
N1 Ta2 O12 Ta1 19.8(4)
C52 Ta2 O12 Ta1 -99.9(4)
C51 Ta2 O12 Ta1 -103.7(5)
C53 Ta2 O12 Ta1 -129.5(4)
C54 Ta2 O12 Ta1 -155.5(4)
C50 Ta2 O12 Ta1 -147.4(4)
C20 Ta2 O12 Ta1 95.2(4)
N1 Ta1 O12 Ta2 -23.6(4)
N12 Ta1 O12 Ta2 76.4(6)
N2 Ta1 O12 Ta2 16.1(3)
N11 Ta1 O12 Ta2 116.8(4)
C62 Ta1 O12 Ta2 -107.6(4)
C61 Ta1 O12 Ta2 -102.0(5)
C63 Ta1 O12 Ta2 -139.9(4)
C60 Ta1 O12 Ta2 -142.2(5)
C64 Ta1 O12 Ta2 -160.3(4)
C10 Ta1 O12 Ta2 102.5(4)
O12 Ta1 N1 N2 77.3(6)
N12 Ta1 N1 N2 -62.2(7)
N11 Ta1 N1 N2 -15.3(11)
C62 Ta1 N1 N2 170.4(7)
C61 Ta1 N1 N2 -156.9(7)
C63 Ta1 N1 N2 160.9(6)
C60 Ta1 N1 N2 -140.7(6)
C64 Ta1 N1 N2 -165.3(6)
C10 Ta1 N1 N2 -45.7(8)
Ta2 Ta1 N1 N2 57.1(5)
O12 Ta1 N1 Ta2 20.2(3)
N12 Ta1 N1 Ta2 -119.3(4)
N2 Ta1 N1 Ta2 -57.1(5)
N11 Ta1 N1 Ta2 -72.4(7)
C62 Ta1 N1 Ta2 113.3(4)
C61 Ta1 N1 Ta2 146.0(4)
C63 Ta1 N1 Ta2 103.8(4)
C60 Ta1 N1 Ta2 162.3(4)
C64 Ta1 N1 Ta2 137.7(5)
C10 Ta1 N1 Ta2 -102.8(4)
O12 Ta2 N1 N2 -104.7(6)
N22 Ta2 N1 N2 106.1(7)
N21 Ta2 N1 N2 162.1(6)
C52 Ta2 N1 N2 -10.7(8)
C51 Ta2 N1 N2 28.6(8)
C53 Ta2 N1 N2 -43.5(10)
C50 Ta2 N1 N2 59.1(10)
C20 Ta2 N1 N2 134.9(7)
Ta1 Ta2 N1 N2 -84.1(7)
N2 Ta2 N1 Ta1 84.1(6)
O12 Ta2 N1 Ta1 -20.6(4)
N22 Ta2 N1 Ta1 -169.8(5)
N21 Ta2 N1 Ta1 -113.8(4)
C52 Ta2 N1 Ta1 73.4(5)
C51 Ta2 N1 Ta1 112.7(5)
C53 Ta2 N1 Ta1 40.5(8)
C50 Ta2 N1 Ta1 143.2(6)
C20 Ta2 N1 Ta1 -141.1(4)
Ta1 N1 N2 Ta2 -90.1(4)
Ta2 N1 N2 Ta1 90.1(4)
O12 Ta2 N2 N1 73.1(6)
N22 Ta2 N2 N1 -67.9(6)
N21 Ta2 N2 N1 -25.0(9)
C52 Ta2 N2 N1 170.7(7)
C51 Ta2 N2 N1 -155.6(7)
C53 Ta2 N2 N1 154.9(6)
C54 Ta2 N2 N1 -178.4(6)
C50 Ta2 N2 N1 -146.5(6)
C20 Ta2 N2 N1 -48.2(7)
Ta1 Ta2 N2 N1 56.6(6)
O12 Ta2 N2 Ta1 16.4(3)
N22 Ta2 N2 Ta1 -124.5(4)
N21 Ta2 N2 Ta1 -81.7(6)
N1 Ta2 N2 Ta1 -56.6(6)
C52 Ta2 N2 Ta1 114.1(4)
C51 Ta2 N2 Ta1 147.8(4)
C53 Ta2 N2 Ta1 98.3(4)
C54 Ta2 N2 Ta1 125.0(5)
C50 Ta2 N2 Ta1 156.9(4)
C20 Ta2 N2 Ta1 -104.8(4)
O12 Ta1 N2 N1 -100.4(7)
N12 Ta1 N2 N1 115.4(7)
N11 Ta1 N2 N1 170.1(7)
C62 Ta1 N2 N1 -11.6(8)
C61 Ta1 N2 N1 25.7(8)
C63 Ta1 N2 N1 -39.4(12)
C60 Ta1 N2 N1 59.2(9)
C64 Ta1 N2 N1 63(2)
C10 Ta1 N2 N1 142.2(7)
Ta2 Ta1 N2 N1 -83.9(7)
N1 Ta1 N2 Ta2 83.9(7)
O12 Ta1 N2 Ta2 -16.4(4)
N12 Ta1 N2 Ta2 -160.7(4)
N11 Ta1 N2 Ta2 -106.0(4)
C62 Ta1 N2 Ta2 72.3(5)
C61 Ta1 N2 Ta2 109.6(5)
C63 Ta1 N2 Ta2 44.5(10)
C60 Ta1 N2 Ta2 143.1(5)
C64 Ta1 N2 Ta2 147.3(18)
C10 Ta1 N2 Ta2 -133.9(4)
N1 Ta1 N11 C10 -61.1(11)
O12 Ta1 N11 C10 -153.6(8)
N12 Ta1 N11 C10 -3.3(7)
N2 Ta1 N11 C10 -71.1(8)
C62 Ta1 N11 C10 110.9(9)
C61 Ta1 N11 C10 67.3(9)
C63 Ta1 N11 C10 122.4(8)
C60 Ta1 N11 C10 67.6(8)
C64 Ta1 N11 C10 97.3(8)
Ta2 Ta1 N11 C10 -113.7(7)
N1 Ta1 N11 C12 141.7(13)
O12 Ta1 N11 C12 49.2(14)
N12 Ta1 N11 C12 -160.5(15)
N2 Ta1 N11 C12 131.7(14)
C62 Ta1 N11 C12 -46.3(16)
C61 Ta1 N11 C12 -89.9(15)
C63 Ta1 N11 C12 -34.8(15)
C60 Ta1 N11 C12 -89.6(14)
C64 Ta1 N11 C12 -59.9(14)
C10 Ta1 N11 C12 -157.2(19)
Ta2 Ta1 N11 C12 89.0(14)
N1 Ta1 N12 C10 150.5(8)
O12 Ta1 N12 C10 52.3(10)
N2 Ta1 N12 C10 114.3(8)
N11 Ta1 N12 C10 3.3(7)
C62 Ta1 N12 C10 -122.7(8)
C61 Ta1 N12 C10 -129.0(8)
C63 Ta1 N12 C10 -80.0(9)
C60 Ta1 N12 C10 -102.5(8)
C64 Ta1 N12 C10 -75.2(8)
Ta2 Ta1 N12 C10 100.0(8)
N1 Ta1 N12 C15 -13.5(13)
O12 Ta1 N12 C15 -111.7(13)
N2 Ta1 N12 C15 -49.7(13)
N11 Ta1 N12 C15 -160.7(14)
C62 Ta1 N12 C15 73.3(14)
C61 Ta1 N12 C15 66.9(13)
C63 Ta1 N12 C15 115.9(13)
C60 Ta1 N12 C15 93.5(13)
C64 Ta1 N12 C15 120.8(13)
C10 Ta1 N12 C15 -164.0(18)
Ta2 Ta1 N12 C15 -64.0(13)
C12 N11 C10 N12 168.4(11)
Ta1 N11 C10 N12 5.0(11)
C12 N11 C10 C11 -8.8(19)
Ta1 N11 C10 C11 -172.2(12)
C12 N11 C10 Ta1 163.4(13)
C15 N12 C10 N11 163.0(11)
Ta1 N12 C10 N11 -5.3(12)
C15 N12 C10 C11 -20(2)
Ta1 N12 C10 C11 171.7(12)
C15 N12 C10 Ta1 168.3(13)
N1 Ta1 C10 N11 139.3(8)
O12 Ta1 C10 N11 30.0(9)
N12 Ta1 C10 N11 174.2(13)
N2 Ta1 C10 N11 111.6(8)
C62 Ta1 C10 N11 -101.7(9)
C61 Ta1 C10 N11 -128.5(8)
C63 Ta1 C10 N11 -67.6(8)
C60 Ta1 C10 N11 -112.8(8)
C64 Ta1 C10 N11 -80.2(8)
Ta2 Ta1 C10 N11 78.7(8)
N1 Ta1 C10 N12 -34.9(9)
O12 Ta1 C10 N12 -144.3(7)
N2 Ta1 C10 N12 -62.7(8)
N11 Ta1 C10 N12 -174.2(13)
C62 Ta1 C10 N12 84.1(10)
C61 Ta1 C10 N12 57.3(9)
C63 Ta1 C10 N12 118.2(8)
C60 Ta1 C10 N12 72.9(8)
C64 Ta1 C10 N12 105.6(8)
Ta2 Ta1 C10 N12 -95.6(8)
C10 N11 C12 C13 -162.0(13)
Ta1 N11 C12 C13 -10(2)
C10 N11 C12 C14 73.1(17)
Ta1 N11 C12 C14 -134.5(13)
C10 N12 C15 C17 -66.0(17)
Ta1 N12 C15 C17 95.4(16)
C10 N12 C15 C16 171.1(12)
Ta1 N12 C15 C16 -27.5(19)
N2 Ta2 N21 C20 -46.4(10)
O12 Ta2 N21 C20 -143.8(8)
N22 Ta2 N21 C20 5.7(7)
N1 Ta2 N21 C20 -62.4(8)
C52 Ta2 N21 C20 107.3(9)
C51 Ta2 N21 C20 70.1(9)
C53 Ta2 N21 C20 133.6(8)
C54 Ta2 N21 C20 115.0(8)
C50 Ta2 N21 C20 83.0(8)
Ta1 Ta2 N21 C20 -102.5(7)
N2 Ta2 N21 C22 124.9(15)
O12 Ta2 N21 C22 27.5(15)
N22 Ta2 N21 C22 177.0(17)
N1 Ta2 N21 C22 108.9(15)
C52 Ta2 N21 C22 -81.4(16)
C51 Ta2 N21 C22 -118.6(15)
C53 Ta2 N21 C22 -55.1(16)
C54 Ta2 N21 C22 -73.7(15)
C50 Ta2 N21 C22 -105.7(15)
C20 Ta2 N21 C22 171(2)
Ta1 Ta2 N21 C22 68.8(15)
N2 Ta2 N22 C20 139.2(8)
O12 Ta2 N22 C20 47.4(11)
N21 Ta2 N22 C20 -6.0(8)
N1 Ta2 N22 C20 100.8(9)
C52 Ta2 N22 C20 -142.7(8)
C51 Ta2 N22 C20 -136.3(9)
C53 Ta2 N22 C20 -103.1(9)
C54 Ta2 N22 C20 -84.6(9)
C50 Ta2 N22 C20 -104.8(9)
Ta1 Ta2 N22 C20 93.3(8)
N2 Ta2 N22 C25 -19.0(12)
O12 Ta2 N22 C25 -110.8(12)
N21 Ta2 N22 C25 -164.3(14)
N1 Ta2 N22 C25 -57.5(12)
C52 Ta2 N22 C25 59.1(13)
C51 Ta2 N22 C25 65.4(12)
C53 Ta2 N22 C25 98.6(13)
C54 Ta2 N22 C25 117.2(12)
C50 Ta2 N22 C25 96.9(12)
C20 Ta2 N22 C25 -158.3(17)
Ta1 Ta2 N22 C25 -64.9(12)
C25 N22 C20 N21 169.9(12)
Ta2 N22 C20 N21 9.3(12)
C25 N22 C20 C21 -10(2)
Ta2 N22 C20 C21 -170.4(13)
C25 N22 C20 Ta2 160.6(15)
C22 N21 C20 N22 177.3(12)
Ta2 N21 C20 N22 -9.0(11)
C22 N21 C20 C21 -3(2)
Ta2 N21 C20 C21 170.7(11)
C22 N21 C20 Ta2 -173.7(15)
N2 Ta2 C20 N22 -44.0(9)
O12 Ta2 C20 N22 -148.2(8)
N21 Ta2 C20 N22 169.8(13)
N1 Ta2 C20 N22 -73.2(9)
C52 Ta2 C20 N22 56.1(11)
C51 Ta2 C20 N22 46.6(9)
C53 Ta2 C20 N22 105.6(9)
C54 Ta2 C20 N22 102.4(9)
C50 Ta2 C20 N22 72.5(9)
Ta1 Ta2 C20 N22 -100.1(8)
N2 Ta2 C20 N21 146.2(8)
O12 Ta2 C20 N21 41.9(9)
N22 Ta2 C20 N21 -169.8(13)
N1 Ta2 C20 N21 117.0(8)
C52 Ta2 C20 N21 -113.8(9)
C51 Ta2 C20 N21 -123.2(8)
C53 Ta2 C20 N21 -64.2(9)
C54 Ta2 C20 N21 -67.4(8)
C50 Ta2 C20 N21 -97.3(8)
Ta1 Ta2 C20 N21 90.0(8)
C20 N21 C22 C24 -66.6(17)
Ta2 N21 C22 C24 124.0(14)
C20 N21 C22 C23 169.2(13)
Ta2 N21 C22 C23 0(2)
C20 N22 C25 C26 -56.3(19)
Ta2 N22 C25 C26 96.5(14)
C20 N22 C25 C27 74.5(17)
Ta2 N22 C25 C27 -132.8(11)
N2 Ta2 C50 C51 -17.2(9)
O12 Ta2 C50 C51 102.8(9)
N22 Ta2 C50 C51 -100.7(8)
N21 Ta2 C50 C51 -159.1(8)
N1 Ta2 C50 C51 -55.1(11)
C52 Ta2 C50 C51 38.6(8)
C53 Ta2 C50 C51 80.8(9)
C54 Ta2 C50 C51 117.9(12)
C20 Ta2 C50 C51 -128.7(8)
Ta1 Ta2 C50 C51 34.1(13)
N2 Ta2 C50 C54 -135.2(7)
O12 Ta2 C50 C54 -15.1(10)
N22 Ta2 C50 C54 141.3(8)
N21 Ta2 C50 C54 82.9(8)
N1 Ta2 C50 C54 -173.1(7)
C52 Ta2 C50 C54 -79.3(8)
C51 Ta2 C50 C54 -117.9(12)
C53 Ta2 C50 C54 -37.2(7)
C20 Ta2 C50 C54 113.4(8)
Ta1 Ta2 C50 C54 -83.9(11)
N2 Ta2 C50 C55 105.3(12)
O12 Ta2 C50 C55 -134.7(11)
N22 Ta2 C50 C55 21.7(11)
N21 Ta2 C50 C55 -36.7(12)
N1 Ta2 C50 C55 67.4(14)
C52 Ta2 C50 C55 161.1(14)
C51 Ta2 C50 C55 122.5(15)
C53 Ta2 C50 C55 -156.8(14)
C54 Ta2 C50 C55 -119.6(15)
C20 Ta2 C50 C55 -6.2(12)
Ta1 Ta2 C50 C55 156.5(8)
C54 C50 C51 C52 -3.0(16)
C55 C50 C51 C52 174.0(13)
Ta2 C50 C51 C52 -66.3(9)
C54 C50 C51 C56 -176.7(13)
C55 C50 C51 C56 0(2)
Ta2 C50 C51 C56 120.0(14)
C54 C50 C51 Ta2 63.3(10)
C55 C50 C51 Ta2 -119.7(14)
N2 Ta2 C51 C50 164.4(8)
O12 Ta2 C51 C50 -107.2(9)
N22 Ta2 C51 C50 75.9(8)
N21 Ta2 C51 C50 24.9(10)
N1 Ta2 C51 C50 146.2(8)
C52 Ta2 C51 C50 -114.0(11)
C53 Ta2 C51 C50 -75.5(9)
C54 Ta2 C51 C50 -35.5(8)
C20 Ta2 C51 C50 55.3(9)
Ta1 Ta2 C51 C50 -163.8(7)
N2 Ta2 C51 C52 -81.6(8)
O12 Ta2 C51 C52 6.7(10)
N22 Ta2 C51 C52 -170.1(8)
N21 Ta2 C51 C52 138.9(7)
N1 Ta2 C51 C52 -99.8(8)
C53 Ta2 C51 C52 38.4(7)
C54 Ta2 C51 C52 78.5(8)
C50 Ta2 C51 C52 114.0(11)
C20 Ta2 C51 C52 169.2(7)
Ta1 Ta2 C51 C52 -49.9(8)
N2 Ta2 C51 C56 36.9(11)
O12 Ta2 C51 C56 125.3(10)
N22 Ta2 C51 C56 -51.6(11)
N21 Ta2 C51 C56 -102.6(11)
N1 Ta2 C51 C56 18.8(13)
C52 Ta2 C51 C56 118.5(14)
C53 Ta2 C51 C56 157.0(13)
C54 Ta2 C51 C56 -162.9(13)
C50 Ta2 C51 C56 -127.5(15)
C20 Ta2 C51 C56 -72.2(11)
Ta1 Ta2 C51 C56 68.7(11)
C50 C51 C52 C53 1.0(15)
C56 C51 C52 C53 175.1(12)
Ta2 C51 C52 C53 -68.5(8)
C50 C51 C52 C57 -175.2(12)
C56 C51 C52 C57 -1(2)
Ta2 C51 C52 C57 115.3(12)
C50 C51 C52 Ta2 69.4(10)
C56 C51 C52 Ta2 -116.5(13)
N2 Ta2 C52 C51 93.9(8)
O12 Ta2 C52 C51 -174.9(7)
N22 Ta2 C52 C51 11.5(9)
N21 Ta2 C52 C51 -67.2(10)
N1 Ta2 C52 C51 100.8(8)
C53 Ta2 C52 C51 -113.3(11)
C54 Ta2 C52 C51 -76.6(8)
C50 Ta2 C52 C51 -36.8(7)
C20 Ta2 C52 C51 -16.4(11)
Ta1 Ta2 C52 C51 141.3(7)
N2 Ta2 C52 C53 -152.8(8)
O12 Ta2 C52 C53 -61.6(8)
N22 Ta2 C52 C53 124.8(8)
N21 Ta2 C52 C53 46.1(11)
N1 Ta2 C52 C53 -145.9(7)
C51 Ta2 C52 C53 113.3(11)
C54 Ta2 C52 C53 36.7(7)
C50 Ta2 C52 C53 76.5(8)
C20 Ta2 C52 C53 96.9(9)
Ta1 Ta2 C52 C53 -105.4(7)
N2 Ta2 C52 C57 -27.3(10)
O12 Ta2 C52 C57 63.9(10)
N22 Ta2 C52 C57 -109.7(10)
N21 Ta2 C52 C57 171.6(8)
N1 Ta2 C52 C57 -20.3(12)
C51 Ta2 C52 C57 -121.2(13)
C53 Ta2 C52 C57 125.5(14)
C54 Ta2 C52 C57 162.2(12)
C50 Ta2 C52 C57 -158.0(12)
C20 Ta2 C52 C57 -137.5(9)
Ta1 Ta2 C52 C57 20.2(10)
C51 C52 C53 C54 1.4(14)
C57 C52 C53 C54 177.5(11)
Ta2 C52 C53 C54 -66.2(9)
C51 C52 C53 C58 -178.2(13)
C57 C52 C53 C58 -2(2)
Ta2 C52 C53 C58 114.1(13)
C51 C52 C53 Ta2 67.6(9)
C57 C52 C53 Ta2 -116.3(12)
N2 Ta2 C53 C54 143.5(7)
O12 Ta2 C53 C54 -127.0(8)
N22 Ta2 C53 C54 34.7(10)
N21 Ta2 C53 C54 -36.5(8)
N1 Ta2 C53 C54 172.0(7)
C52 Ta2 C53 C54 114.7(11)
C51 Ta2 C53 C54 76.5(8)
C50 Ta2 C53 C54 36.8(7)
C20 Ta2 C53 C54 -5.8(10)
Ta1 Ta2 C53 C54 -161.0(6)
N2 Ta2 C53 C52 28.8(9)
O12 Ta2 C53 C52 118.3(8)
N22 Ta2 C53 C52 -80.0(9)
N21 Ta2 C53 C52 -151.2(7)
N1 Ta2 C53 C52 57.3(11)
C51 Ta2 C53 C52 -38.3(7)
C54 Ta2 C53 C52 -114.7(11)
C50 Ta2 C53 C52 -77.9(8)
C20 Ta2 C53 C52 -120.6(8)
Ta1 Ta2 C53 C52 84.3(7)
N2 Ta2 C53 C58 -93.6(11)
O12 Ta2 C53 C58 -4.1(10)
N22 Ta2 C53 C58 157.6(10)
N21 Ta2 C53 C58 86.4(11)
N1 Ta2 C53 C58 -65.1(13)
C52 Ta2 C53 C58 -122.4(14)
C51 Ta2 C53 C58 -160.7(13)
C54 Ta2 C53 C58 122.9(14)
C50 Ta2 C53 C58 159.7(13)
C20 Ta2 C53 C58 117.0(11)
Ta1 Ta2 C53 C58 -38.1(11)
C51 C50 C54 C53 4.0(15)
C55 C50 C54 C53 -173.2(12)
Ta2 C50 C54 C53 66.0(9)
C51 C50 C54 C59 169.6(12)
C55 C50 C54 C59 -8(2)
Ta2 C50 C54 C59 -128.4(12)
C51 C50 C54 Ta2 -62.0(10)
C55 C50 C54 Ta2 120.8(13)
C52 C53 C54 C50 -3.3(14)
C58 C53 C54 C50 176.4(13)
Ta2 C53 C54 C50 -67.2(9)
C52 C53 C54 C59 -169.1(11)
C58 C53 C54 C59 11(2)
Ta2 C53 C54 C59 127.0(12)
C52 C53 C54 Ta2 63.9(8)
C58 C53 C54 Ta2 -116.4(13)
N2 Ta2 C54 C50 63.7(10)
O12 Ta2 C54 C50 168.7(7)
N22 Ta2 C54 C50 -39.8(8)
N21 Ta2 C54 C50 -97.4(8)
C52 Ta2 C54 C50 76.9(8)
C51 Ta2 C54 C50 35.3(8)
C53 Ta2 C54 C50 115.1(11)
C20 Ta2 C54 C50 -69.2(8)
Ta1 Ta2 C54 C50 143.1(6)
N2 Ta2 C54 C53 -51.4(9)
O12 Ta2 C54 C53 53.7(8)
N22 Ta2 C54 C53 -154.9(7)
N21 Ta2 C54 C53 147.5(7)
C52 Ta2 C54 C53 -38.1(7)
C51 Ta2 C54 C53 -79.7(8)
C50 Ta2 C54 C53 -115.1(11)
C20 Ta2 C54 C53 175.7(7)
Ta1 Ta2 C54 C53 28.0(9)
N2 Ta2 C54 C59 -172.3(11)
O12 Ta2 C54 C59 -67.3(12)
N22 Ta2 C54 C59 84.2(12)
N21 Ta2 C54 C59 26.6(12)
C52 Ta2 C54 C59 -159.1(14)
C51 Ta2 C54 C59 159.3(14)
C53 Ta2 C54 C59 -121.0(15)
C50 Ta2 C54 C59 124.0(15)
C20 Ta2 C54 C59 54.7(12)
Ta1 Ta2 C54 C59 -92.9(12)
N1 Ta1 C60 C61 -31.2(10)
O12 Ta1 C60 C61 81.5(10)
N12 Ta1 C60 C61 -123.3(9)
N2 Ta1 C60 C61 -67.1(10)
N11 Ta1 C60 C61 -179.6(9)
C62 Ta1 C60 C61 36.9(8)
C63 Ta1 C60 C61 78.6(9)
C64 Ta1 C60 C61 114.5(12)
C10 Ta1 C60 C61 -152.3(9)
Ta2 Ta1 C60 C61 3.3(14)
N1 Ta1 C60 C64 -145.7(8)
O12 Ta1 C60 C64 -33.0(11)
N12 Ta1 C60 C64 122.2(8)
N2 Ta1 C60 C64 178.4(7)
N11 Ta1 C60 C64 65.9(8)
C62 Ta1 C60 C64 -77.6(8)
C61 Ta1 C60 C64 -114.5(12)
C63 Ta1 C60 C64 -35.9(7)
C10 Ta1 C60 C64 93.2(8)
Ta2 Ta1 C60 C64 -111.2(9)
N1 Ta1 C60 C65 95.4(13)
O12 Ta1 C60 C65 -151.9(11)
N12 Ta1 C60 C65 3.3(12)
N2 Ta1 C60 C65 59.5(14)
N11 Ta1 C60 C65 -53.0(13)
C62 Ta1 C60 C65 163.5(15)
C61 Ta1 C60 C65 126.6(17)
C63 Ta1 C60 C65 -154.8(14)
C64 Ta1 C60 C65 -118.9(16)
C10 Ta1 C60 C65 -25.7(13)
Ta2 Ta1 C60 C65 129.9(10)
C64 C60 C61 C62 1.8(16)
C65 C60 C61 C62 174.4(14)
Ta1 C60 C61 C62 -64.3(10)
C64 C60 C61 C66 -171.4(14)
C65 C60 C61 C66 1(3)
Ta1 C60 C61 C66 122.5(15)
C64 C60 C61 Ta1 66.1(10)
C65 C60 C61 Ta1 -121.3(16)
N1 Ta1 C61 C62 -94.4(8)
O12 Ta1 C61 C62 -10.4(10)
N12 Ta1 C61 C62 170.7(8)
N2 Ta1 C61 C62 -111.0(8)
N11 Ta1 C61 C62 116.2(8)
C63 Ta1 C61 C62 38.1(8)
C60 Ta1 C61 C62 115.7(12)
C64 Ta1 C61 C62 78.1(9)
C10 Ta1 C61 C62 146.0(8)
Ta2 Ta1 C61 C62 -62.6(8)
N1 Ta1 C61 C60 150.0(9)
O12 Ta1 C61 C60 -126.1(8)
N12 Ta1 C61 C60 55.0(9)
N2 Ta1 C61 C60 133.3(8)
N11 Ta1 C61 C60 0.5(11)
C62 Ta1 C61 C60 -115.7(12)
C63 Ta1 C61 C60 -77.6(9)
C64 Ta1 C61 C60 -37.6(8)
C10 Ta1 C61 C60 30.3(10)
Ta2 Ta1 C61 C60 -178.3(7)
N1 Ta1 C61 C66 23.4(11)
O12 Ta1 C61 C66 107.3(11)
N12 Ta1 C61 C66 -71.6(12)
N2 Ta1 C61 C66 6.7(13)
N11 Ta1 C61 C66 -126.1(11)
C62 Ta1 C61 C66 117.7(15)
C63 Ta1 C61 C66 155.8(13)
C60 Ta1 C61 C66 -126.6(16)
C64 Ta1 C61 C66 -164.2(14)
C10 Ta1 C61 C66 -96.3(11)
Ta2 Ta1 C61 C66 55.1(12)
C60 C61 C62 C63 -1.8(16)
C66 C61 C62 C63 171.7(12)
Ta1 C61 C62 C63 -69.5(8)
C60 C61 C62 C67 -175.8(11)
C66 C61 C62 C67 -2(2)
Ta1 C61 C62 C67 116.5(12)
C60 C61 C62 Ta1 67.7(10)
C66 C61 C62 Ta1 -118.8(13)
N1 Ta1 C62 C61 80.9(8)
O12 Ta1 C62 C61 171.5(8)
N12 Ta1 C62 C61 -11.7(10)
N2 Ta1 C62 C61 88.5(8)
N11 Ta1 C62 C61 -93.9(9)
C63 Ta1 C62 C61 -114.5(12)
C60 Ta1 C62 C61 -36.4(8)
C64 Ta1 C62 C61 -77.1(8)
C10 Ta1 C62 C61 -50.2(11)
Ta2 Ta1 C62 C61 129.5(7)
N1 Ta1 C62 C63 -164.5(9)
O12 Ta1 C62 C63 -73.9(8)
N12 Ta1 C62 C63 102.8(9)
N2 Ta1 C62 C63 -157.0(7)
N11 Ta1 C62 C63 20.6(11)
C61 Ta1 C62 C63 114.5(12)
C60 Ta1 C62 C63 78.1(9)
C64 Ta1 C62 C63 37.4(8)
C10 Ta1 C62 C63 64.4(10)
Ta2 Ta1 C62 C63 -116.0(7)
N1 Ta1 C62 C67 -40.3(10)
O12 Ta1 C62 C67 50.3(10)
N12 Ta1 C62 C67 -133.0(10)
N2 Ta1 C62 C67 -32.8(12)
N11 Ta1 C62 C67 144.8(9)
C61 Ta1 C62 C67 -121.3(14)
C63 Ta1 C62 C67 124.2(14)
C60 Ta1 C62 C67 -157.7(12)
C64 Ta1 C62 C67 161.6(12)
C10 Ta1 C62 C67 -171.5(9)
Ta2 Ta1 C62 C67 8.2(11)
C61 C62 C63 C64 1.0(14)
C67 C62 C63 C64 174.8(12)
Ta1 C62 C63 C64 -68.6(9)
C61 C62 C63 C68 -178.5(12)
C67 C62 C63 C68 -5(2)
Ta1 C62 C63 C68 111.9(12)
C61 C62 C63 Ta1 69.6(9)
C67 C62 C63 Ta1 -116.6(12)
N1 Ta1 C63 C64 130.2(8)
O12 Ta1 C63 C64 -141.7(8)
N12 Ta1 C63 C64 9.1(10)
N2 Ta1 C63 C64 157.6(9)
N11 Ta1 C63 C64 -52.2(8)
C62 Ta1 C63 C64 113.0(12)
C61 Ta1 C63 C64 76.1(8)
C60 Ta1 C63 C64 36.3(8)
C10 Ta1 C63 C64 -24.2(9)
Ta2 Ta1 C63 C64 -171.0(7)
N1 Ta1 C63 C62 17.2(9)
O12 Ta1 C63 C62 105.2(8)
N12 Ta1 C63 C62 -104.0(8)
N2 Ta1 C63 C62 44.6(13)
N11 Ta1 C63 C62 -165.3(8)
C61 Ta1 C63 C62 -36.9(8)
C60 Ta1 C63 C62 -76.7(9)
C64 Ta1 C63 C62 -113.0(12)
C10 Ta1 C63 C62 -137.2(8)
Ta2 Ta1 C63 C62 76.0(8)
N1 Ta1 C63 C68 -104.9(10)
O12 Ta1 C63 C68 -16.8(10)
N12 Ta1 C63 C68 134.0(10)
N2 Ta1 C63 C68 -77.5(13)
N11 Ta1 C63 C68 72.7(10)
C62 Ta1 C63 C68 -122.1(14)
C61 Ta1 C63 C68 -159.0(12)
C60 Ta1 C63 C68 161.2(12)
C64 Ta1 C63 C68 124.9(14)
C10 Ta1 C63 C68 100.7(10)
Ta2 Ta1 C63 C68 -46.1(10)
C62 C63 C64 C60 0.1(14)
C68 C63 C64 C60 179.6(12)
Ta1 C63 C64 C60 -64.4(10)
C62 C63 C64 C69 -169.0(13)
C68 C63 C64 C69 11(2)
Ta1 C63 C64 C69 126.5(14)
C62 C63 C64 Ta1 64.5(8)
C68 C63 C64 Ta1 -115.9(12)
C61 C60 C64 C63 -1.1(15)
C65 C60 C64 C63 -174.4(13)
Ta1 C60 C64 C63 63.3(9)
C61 C60 C64 C69 168.5(13)
C65 C60 C64 C69 -5(2)
Ta1 C60 C64 C69 -127.1(13)
C61 C60 C64 Ta1 -64.4(10)
C65 C60 C64 Ta1 122.3(14)
N1 Ta1 C64 C63 -69.6(10)
O12 Ta1 C64 C63 40.7(8)
N12 Ta1 C64 C63 -172.8(8)
N2 Ta1 C64 C63 -122.2(19)
N11 Ta1 C64 C63 129.2(8)
C62 Ta1 C64 C63 -39.0(7)
C61 Ta1 C64 C63 -79.8(8)
C60 Ta1 C64 C63 -116.8(11)
C10 Ta1 C64 C63 158.6(8)
Ta2 Ta1 C64 C63 15.3(11)
N1 Ta1 C64 C60 47.2(10)
O12 Ta1 C64 C60 157.4(8)
N12 Ta1 C64 C60 -56.0(8)
N2 Ta1 C64 C60 -5(2)
N11 Ta1 C64 C60 -114.0(8)
C62 Ta1 C64 C60 77.7(9)
C61 Ta1 C64 C60 37.0(8)
C63 Ta1 C64 C60 116.8(11)
C10 Ta1 C64 C60 -84.6(8)
Ta2 Ta1 C64 C60 132.1(7)
N1 Ta1 C64 C69 166.9(12)
O12 Ta1 C64 C69 -82.9(13)
N12 Ta1 C64 C69 63.7(13)
N2 Ta1 C64 C69 114(2)
N11 Ta1 C64 C69 5.7(13)
C62 Ta1 C64 C69 -162.6(15)
C61 Ta1 C64 C69 156.7(15)
C63 Ta1 C64 C69 -123.5(17)
C60 Ta1 C64 C69 119.7(17)
C10 Ta1 C64 C69 35.1(13)
Ta2 Ta1 C64 C69 -108.2(13)
N3 Ta3 O34 Ta4 -23.2(4)
N32 Ta3 O34 Ta4 79.2(6)
N4 Ta3 O34 Ta4 17.4(3)
N31 Ta3 O34 Ta4 117.6(4)
C72 Ta3 O34 Ta4 -106.1(4)
C71 Ta3 O34 Ta4 -100.0(5)
C70 Ta3 O34 Ta4 -142.4(4)
C73 Ta3 O34 Ta4 -138.7(4)
C74 Ta3 O34 Ta4 -159.2(4)
N4 Ta4 O34 Ta3 -20.2(4)
N3 Ta4 O34 Ta3 20.2(4)
N41 Ta4 O34 Ta3 117.0(4)
N42 Ta4 O34 Ta3 76.6(6)
C82 Ta4 O34 Ta3 -99.2(4)
C81 Ta4 O34 Ta3 -102.8(5)
C83 Ta4 O34 Ta3 -129.8(4)
C84 Ta4 O34 Ta3 -156.4(4)
C80 Ta4 O34 Ta3 -147.3(4)
C40 Ta4 O34 Ta3 98.4(4)
O34 Ta3 N3 N4 78.9(6)
N32 Ta3 N3 N4 -61.0(7)
N31 Ta3 N3 N4 -12.7(10)
C72 Ta3 N3 N4 170.1(7)
C71 Ta3 N3 N4 -155.3(7)
C70 Ta3 N3 N4 -140.3(6)
C73 Ta3 N3 N4 160.4(6)
C74 Ta3 N3 N4 -166.8(6)
Ta4 Ta3 N3 N4 58.5(5)
O34 Ta3 N3 Ta4 20.4(3)
N32 Ta3 N3 Ta4 -119.5(4)
N4 Ta3 N3 Ta4 -58.5(5)
N31 Ta3 N3 Ta4 -71.3(7)
C72 Ta3 N3 Ta4 111.5(4)
C71 Ta3 N3 Ta4 146.1(4)
C70 Ta3 N3 Ta4 161.2(4)
C73 Ta3 N3 Ta4 101.9(4)
C74 Ta3 N3 Ta4 134.6(5)
O34 Ta4 N3 N4 -101.4(6)
N41 Ta4 N3 N4 165.2(6)
N42 Ta4 N3 N4 110.8(6)
C82 Ta4 N3 N4 -9.3(8)
C81 Ta4 N3 N4 29.7(8)
C83 Ta4 N3 N4 -42.8(10)
C80 Ta4 N3 N4 62.9(10)
C40 Ta4 N3 N4 139.6(7)
Ta3 Ta4 N3 N4 -81.1(6)
N4 Ta4 N3 Ta3 81.1(6)
O34 Ta4 N3 Ta3 -20.3(3)
N41 Ta4 N3 Ta3 -113.7(4)
N42 Ta4 N3 Ta3 -168.1(4)
C82 Ta4 N3 Ta3 71.8(5)
C81 Ta4 N3 Ta3 110.8(5)
C83 Ta4 N3 Ta3 38.3(8)
C80 Ta4 N3 Ta3 144.0(6)
C40 Ta4 N3 Ta3 -139.3(4)
Ta3 N3 N4 Ta4 -91.6(4)
Ta4 N3 N4 Ta3 91.6(4)
O34 Ta4 N4 N3 75.9(6)
N41 Ta4 N4 N3 -21.8(9)
N42 Ta4 N4 N3 -65.8(6)
C82 Ta4 N4 N3 171.8(7)
C81 Ta4 N4 N3 -154.6(7)
C83 Ta4 N4 N3 155.4(6)
C84 Ta4 N4 N3 -178.0(6)
C80 Ta4 N4 N3 -144.6(6)
C40 Ta4 N4 N3 -45.1(7)
Ta3 Ta4 N4 N3 58.5(5)
O34 Ta4 N4 Ta3 17.4(3)
N3 Ta4 N4 Ta3 -58.5(5)
N41 Ta4 N4 Ta3 -80.2(6)
N42 Ta4 N4 Ta3 -124.3(4)
C82 Ta4 N4 Ta3 113.3(4)
C81 Ta4 N4 Ta3 146.9(4)
C83 Ta4 N4 Ta3 97.0(4)
C84 Ta4 N4 Ta3 123.6(5)
C80 Ta4 N4 Ta3 156.9(4)
C40 Ta4 N4 Ta3 -103.6(4)
O34 Ta3 N4 N3 -98.7(7)
N32 Ta3 N4 N3 117.4(7)
N31 Ta3 N4 N3 171.9(7)
C72 Ta3 N4 N3 -11.8(8)
C71 Ta3 N4 N3 27.2(8)
C70 Ta3 N4 N3 61.3(8)
C73 Ta3 N4 N3 -40.1(11)
C74 Ta3 N4 N3 64(2)
Ta4 Ta3 N4 N3 -80.8(7)
N3 Ta3 N4 Ta4 80.8(7)
O34 Ta3 N4 Ta4 -17.9(3)
N32 Ta3 N4 Ta4 -161.8(4)
N31 Ta3 N4 Ta4 -107.3(4)
C72 Ta3 N4 Ta4 69.0(5)
C71 Ta3 N4 Ta4 108.0(4)
C70 Ta3 N4 Ta4 142.1(5)
C73 Ta3 N4 Ta4 40.7(10)
C74 Ta3 N4 Ta4 144(2)
N3 Ta3 N31 C30 -64.8(11)
O34 Ta3 N31 C30 -156.4(8)
N32 Ta3 N31 C30 -4.8(7)
N4 Ta3 N31 C30 -73.3(8)
C72 Ta3 N31 C30 111.2(9)
C71 Ta3 N31 C30 64.2(9)
C70 Ta3 N31 C30 66.3(8)
C73 Ta3 N31 C30 121.6(8)
C74 Ta3 N31 C30 96.5(8)
Ta4 Ta3 N31 C30 -116.1(7)
N3 Ta3 N31 C32 146.0(14)
O34 Ta3 N31 C32 54.4(14)
N32 Ta3 N31 C32 -154.0(16)
N4 Ta3 N31 C32 137.5(14)
C72 Ta3 N31 C32 -38.0(17)
C71 Ta3 N31 C32 -84.9(15)
C70 Ta3 N31 C32 -82.9(15)
C73 Ta3 N31 C32 -27.6(15)
C74 Ta3 N31 C32 -52.7(15)
Ta4 Ta3 N31 C32 94.7(14)
N3 Ta3 N32 C30 151.2(8)
O34 Ta3 N32 C30 51.5(10)
N4 Ta3 N32 C30 115.1(8)
N31 Ta3 N32 C30 4.7(7)
C72 Ta3 N32 C30 -121.6(8)
C71 Ta3 N32 C30 -129.2(8)
C70 Ta3 N32 C30 -100.8(8)
C73 Ta3 N32 C30 -78.1(9)
C74 Ta3 N32 C30 -73.6(8)
Ta4 Ta3 N32 C30 101.3(7)
N3 Ta3 N32 C35 -13.0(13)
O34 Ta3 N32 C35 -112.7(12)
N4 Ta3 N32 C35 -49.1(12)
N31 Ta3 N32 C35 -159.4(14)
C72 Ta3 N32 C35 74.2(14)
C71 Ta3 N32 C35 66.7(13)
C70 Ta3 N32 C35 95.0(13)
C73 Ta3 N32 C35 117.7(12)
C74 Ta3 N32 C35 122.2(13)
Ta4 Ta3 N32 C35 -62.8(13)
C32 N31 C30 N32 165.9(11)
Ta3 N31 C30 N32 7.1(10)
C32 N31 C30 C31 -11.2(19)
Ta3 N31 C30 C31 -170.0(12)
C35 N32 C30 N31 160.8(11)
Ta3 N32 C30 N31 -7.5(11)
C35 N32 C30 C31 -21.9(18)
Ta3 N32 C30 C31 169.8(11)
C30 N31 C32 C33 -163.0(12)
Ta3 N31 C32 C33 -19(2)
C30 N31 C32 C34 76.8(17)
Ta3 N31 C32 C34 -138.9(13)
C30 N32 C35 C36 172.2(12)
Ta3 N32 C35 C36 -26.2(18)
C30 N32 C35 C37 -65.5(15)
Ta3 N32 C35 C37 96.0(15)
N4 Ta4 N41 C40 -48.0(11)
O34 Ta4 N41 C40 -144.3(8)
N3 Ta4 N41 C40 -62.4(9)
N42 Ta4 N41 C40 7.1(8)
C82 Ta4 N41 C40 109.8(10)
C81 Ta4 N41 C40 71.8(10)
C83 Ta4 N41 C40 134.9(8)
C84 Ta4 N41 C40 115.3(9)
C80 Ta4 N41 C40 82.7(9)
Ta3 Ta4 N41 C40 -103.9(8)
N4 Ta4 N41 C42 119.6(15)
O34 Ta4 N41 C42 23.3(15)
N3 Ta4 N41 C42 105.3(15)
N42 Ta4 N41 C42 174.8(17)
C82 Ta4 N41 C42 -82.5(16)
C81 Ta4 N41 C42 -120.6(14)
C83 Ta4 N41 C42 -57.5(16)
C84 Ta4 N41 C42 -77.0(15)
C80 Ta4 N41 C42 -109.7(15)
C40 Ta4 N41 C42 168(2)
Ta3 Ta4 N41 C42 63.7(15)
N4 Ta4 N42 C40 138.7(8)
O34 Ta4 N42 C40 42.7(11)
N3 Ta4 N42 C40 100.4(8)
N41 Ta4 N42 C40 -7.1(8)
C82 Ta4 N42 C40 -142.3(8)
C81 Ta4 N42 C40 -137.7(9)
C83 Ta4 N42 C40 -100.3(9)
C84 Ta4 N42 C40 -83.6(9)
C80 Ta4 N42 C40 -105.9(9)
Ta3 Ta4 N42 C40 91.3(8)
N4 Ta4 N42 C45 -10.3(14)
O34 Ta4 N42 C45 -106.3(13)
N3 Ta4 N42 C45 -48.6(14)
N41 Ta4 N42 C45 -156.1(15)
C82 Ta4 N42 C45 68.7(15)
C81 Ta4 N42 C45 73.3(14)
C83 Ta4 N42 C45 110.7(14)
C84 Ta4 N42 C45 127.4(14)
C80 Ta4 N42 C45 105.1(14)
C40 Ta4 N42 C45 -149.0(18)
Ta3 Ta4 N42 C45 -57.7(14)
C42 N41 C40 N42 177.7(12)
Ta4 N41 C40 N42 -11.5(12)
C42 N41 C40 C41 -5(2)
Ta4 N41 C40 C41 166.0(12)
C42 N41 C40 Ta4 -170.8(15)
C45 N42 C40 N41 168.4(12)
Ta4 N42 C40 N41 11.4(12)
C45 N42 C40 C41 -9(2)
Ta4 N42 C40 C41 -166.0(12)
C45 N42 C40 Ta4 157.0(13)
N4 Ta4 C40 N41 146.0(8)
O34 Ta4 C40 N41 40.9(9)
N3 Ta4 C40 N41 117.9(9)
N42 Ta4 C40 N41 -167.5(13)
C82 Ta4 C40 N41 -109.5(10)
C81 Ta4 C40 N41 -121.7(8)
C83 Ta4 C40 N41 -60.3(10)
C84 Ta4 C40 N41 -65.6(9)
C80 Ta4 C40 N41 -97.0(9)
Ta3 Ta4 C40 N41 88.7(8)
N4 Ta4 C40 N42 -46.5(9)
O34 Ta4 C40 N42 -151.6(8)
N3 Ta4 C40 N42 -74.6(8)
N41 Ta4 C40 N42 167.5(13)
C82 Ta4 C40 N42 58.0(12)
C81 Ta4 C40 N42 45.8(9)
C83 Ta4 C40 N42 107.3(9)
C84 Ta4 C40 N42 101.9(9)
C80 Ta4 C40 N42 70.5(9)
Ta3 Ta4 C40 N42 -103.7(8)
N4 Ta4 C40 C41 52(5)
O34 Ta4 C40 C41 -53(5)
N3 Ta4 C40 C41 24(5)
N41 Ta4 C40 C41 -94(5)
N42 Ta4 C40 C41 99(5)
C82 Ta4 C40 C41 157(5)
C81 Ta4 C40 C41 145(5)
C83 Ta4 C40 C41 -154(5)
C84 Ta4 C40 C41 -159(5)
C80 Ta4 C40 C41 169(5)
Ta3 Ta4 C40 C41 -5(5)
C40 N41 C42 C43 169.0(13)
Ta4 N41 C42 C43 4(2)
C40 N41 C42 C44 -66.5(18)
Ta4 N41 C42 C44 128.4(14)
C40 N42 C45 C46 -144.9(13)
Ta4 N42 C45 C46 -2(2)
C40 N42 C45 C47 93.3(16)
Ta4 N42 C45 C47 -123.5(13)
N3 Ta3 C70 C74 -143.1(8)
O34 Ta3 C70 C74 -30.7(10)
N32 Ta3 C70 C74 123.0(8)
N4 Ta3 C70 C74 179.2(7)
N31 Ta3 C70 C74 67.1(8)
C72 Ta3 C70 C74 -76.5(8)
C71 Ta3 C70 C74 -115.7(11)
C73 Ta3 C70 C74 -35.1(7)
Ta4 Ta3 C70 C74 -107.5(9)
N3 Ta3 C70 C71 -27.4(9)
O34 Ta3 C70 C71 85.1(9)
N32 Ta3 C70 C71 -121.3(8)
N4 Ta3 C70 C71 -65.0(9)
N31 Ta3 C70 C71 -177.1(8)
C72 Ta3 C70 C71 39.2(7)
C73 Ta3 C70 C71 80.6(8)
C74 Ta3 C70 C71 115.7(11)
Ta4 Ta3 C70 C71 8.2(13)
N3 Ta3 C70 C75 94.2(11)
O34 Ta3 C70 C75 -153.3(9)
N32 Ta3 C70 C75 0.3(11)
N4 Ta3 C70 C75 56.6(13)
N31 Ta3 C70 C75 -55.5(11)
C72 Ta3 C70 C75 160.9(13)
C71 Ta3 C70 C75 121.6(15)
C73 Ta3 C70 C75 -157.8(13)
C74 Ta3 C70 C75 -122.6(14)
Ta4 Ta3 C70 C75 129.8(9)
C74 C70 C71 C72 1.5(14)
C75 C70 C71 C72 172.4(11)
Ta3 C70 C71 C72 -65.0(8)
C74 C70 C71 C76 -170.0(13)
C75 C70 C71 C76 1(2)
Ta3 C70 C71 C76 123.5(14)
C74 C70 C71 Ta3 66.5(9)
C75 C70 C71 Ta3 -122.6(12)
N3 Ta3 C71 C70 153.7(8)
O34 Ta3 C71 C70 -123.5(7)
N32 Ta3 C71 C70 57.0(8)
N4 Ta3 C71 C70 135.9(7)
N31 Ta3 C71 C70 3.7(10)
C72 Ta3 C71 C70 -112.7(10)
C73 Ta3 C71 C70 -75.6(8)
C74 Ta3 C71 C70 -36.4(8)
Ta4 Ta3 C71 C70 -175.9(6)
N3 Ta3 C71 C72 -93.6(8)
O34 Ta3 C71 C72 -10.8(9)
N32 Ta3 C71 C72 169.7(7)
N4 Ta3 C71 C72 -111.4(7)
N31 Ta3 C71 C72 116.4(8)
C70 Ta3 C71 C72 112.7(10)
C73 Ta3 C71 C72 37.1(7)
C74 Ta3 C71 C72 76.3(8)
Ta4 Ta3 C71 C72 -63.2(7)
N3 Ta3 C71 C76 26.2(11)
O34 Ta3 C71 C76 108.9(11)
N32 Ta3 C71 C76 -70.6(11)
N4 Ta3 C71 C76 8.3(13)
N31 Ta3 C71 C76 -123.8(11)
C72 Ta3 C71 C76 119.7(15)
C70 Ta3 C71 C76 -127.6(15)
C73 Ta3 C71 C76 156.9(13)
C74 Ta3 C71 C76 -164.0(14)
Ta4 Ta3 C71 C76 56.6(12)
C70 C71 C72 C73 -1.5(13)
C76 C71 C72 C73 170.5(12)
Ta3 C71 C72 C73 -68.5(8)
C70 C71 C72 C77 -176.5(11)
C76 C71 C72 C77 -4.6(19)
Ta3 C71 C72 C77 116.5(11)
C70 C71 C72 Ta3 67.0(8)
C76 C71 C72 Ta3 -121.1(13)
N3 Ta3 C72 C73 -164.1(8)
O34 Ta3 C72 C73 -73.8(8)
N32 Ta3 C72 C73 101.7(8)
N4 Ta3 C72 C73 -156.3(7)
N31 Ta3 C72 C73 18.4(10)
C71 Ta3 C72 C73 115.0(10)
C70 Ta3 C72 C73 76.8(8)
C74 Ta3 C72 C73 36.4(7)
Ta4 Ta3 C72 C73 -116.4(7)
N3 Ta3 C72 C71 80.8(8)
O34 Ta3 C72 C71 171.1(7)
N32 Ta3 C72 C71 -13.4(9)
N4 Ta3 C72 C71 88.7(8)
N31 Ta3 C72 C71 -96.6(9)
C70 Ta3 C72 C71 -38.3(7)
C73 Ta3 C72 C71 -115.0(10)
C74 Ta3 C72 C71 -78.6(8)
Ta4 Ta3 C72 C71 128.6(7)
N3 Ta3 C72 C77 -36.7(10)
O34 Ta3 C72 C77 53.6(10)
N32 Ta3 C72 C77 -130.9(9)
N4 Ta3 C72 C77 -28.9(11)
N31 Ta3 C72 C77 145.8(9)
C71 Ta3 C72 C77 -117.5(13)
C70 Ta3 C72 C77 -155.8(12)
C73 Ta3 C72 C77 127.4(14)
C74 Ta3 C72 C77 163.9(12)
Ta4 Ta3 C72 C77 11.0(10)
C71 C72 C73 C74 1.0(14)
C77 C72 C73 C74 175.5(13)
Ta3 C72 C73 C74 -66.4(9)
C71 C72 C73 C78 -176.0(12)
C77 C72 C73 C78 -2(2)
Ta3 C72 C73 C78 116.5(12)
C71 C72 C73 Ta3 67.4(8)
C77 C72 C73 Ta3 -118.1(13)
N3 Ta3 C73 C74 132.2(8)
O34 Ta3 C73 C74 -141.0(8)
N32 Ta3 C73 C74 8.4(10)
N4 Ta3 C73 C74 160.2(8)
N31 Ta3 C73 C74 -52.2(8)
C72 Ta3 C73 C74 114.8(11)
C71 Ta3 C73 C74 76.8(8)
C70 Ta3 C73 C74 35.9(7)
Ta4 Ta3 C73 C74 -171.0(7)
N3 Ta3 C73 C72 17.5(9)
O34 Ta3 C73 C72 104.2(8)
N32 Ta3 C73 C72 -106.3(8)
N4 Ta3 C73 C72 45.5(12)
N31 Ta3 C73 C72 -167.0(7)
C71 Ta3 C73 C72 -37.9(7)
C70 Ta3 C73 C72 -78.9(8)
C74 Ta3 C73 C72 -114.8(11)
Ta4 Ta3 C73 C72 74.2(7)
N3 Ta3 C73 C78 -102.2(11)
O34 Ta3 C73 C78 -15.4(10)
N32 Ta3 C73 C78 134.0(10)
N4 Ta3 C73 C78 -74.2(14)
N31 Ta3 C73 C78 73.4(11)
C72 Ta3 C73 C78 -119.6(14)
C71 Ta3 C73 C78 -157.6(13)
C70 Ta3 C73 C78 161.5(13)
C74 Ta3 C73 C78 125.6(14)
Ta4 Ta3 C73 C78 -45.4(11)
C72 C73 C74 C70 -0.1(15)
C78 C73 C74 C70 176.9(12)
Ta3 C73 C74 C70 -63.6(10)
C72 C73 C74 C79 -168.5(13)
C78 C73 C74 C79 8(2)
Ta3 C73 C74 C79 128.0(14)
C72 C73 C74 Ta3 63.5(8)
C78 C73 C74 Ta3 -119.6(13)
C71 C70 C74 C73 -0.9(15)
C75 C70 C74 C73 -171.9(12)
Ta3 C70 C74 C73 64.0(10)
C71 C70 C74 C79 168.0(12)
C75 C70 C74 C79 -3(2)
Ta3 C70 C74 C79 -127.1(13)
C71 C70 C74 Ta3 -64.9(9)
C75 C70 C74 Ta3 124.1(12)
N3 Ta3 C74 C73 -66.8(10)
O34 Ta3 C74 C73 40.7(8)
N32 Ta3 C74 C73 -173.3(8)
N4 Ta3 C74 C73 -121(2)
N31 Ta3 C74 C73 129.3(8)
C72 Ta3 C74 C73 -38.2(7)
C71 Ta3 C74 C73 -80.6(8)
C70 Ta3 C74 C73 -117.9(11)
Ta4 Ta3 C74 C73 14.7(10)
N3 Ta3 C74 C70 51.1(10)
O34 Ta3 C74 C70 158.6(7)
N32 Ta3 C74 C70 -55.4(8)
N4 Ta3 C74 C70 -3(3)
N31 Ta3 C74 C70 -112.8(8)
C72 Ta3 C74 C70 79.7(8)
C71 Ta3 C74 C70 37.3(7)
C73 Ta3 C74 C70 117.9(11)
Ta4 Ta3 C74 C70 132.7(7)
N3 Ta3 C74 C79 169.3(11)
O34 Ta3 C74 C79 -83.2(13)
N32 Ta3 C74 C79 62.8(13)
N4 Ta3 C74 C79 115(2)
N31 Ta3 C74 C79 5.5(13)
C72 Ta3 C74 C79 -162.1(15)
C71 Ta3 C74 C79 155.6(15)
C70 Ta3 C74 C79 118.2(16)
C73 Ta3 C74 C79 -123.9(16)
Ta4 Ta3 C74 C79 -109.1(12)
N4 Ta4 C80 C81 -18.3(9)
O34 Ta4 C80 C81 99.6(9)
N3 Ta4 C80 C81 -59.0(11)
N41 Ta4 C80 C81 -163.2(8)
N42 Ta4 C80 C81 -106.5(8)
C82 Ta4 C80 C81 36.4(8)
C83 Ta4 C80 C81 78.5(9)
C84 Ta4 C80 C81 116.2(11)
C40 Ta4 C80 C81 -134.5(8)
Ta3 Ta4 C80 C81 32.4(14)
N4 Ta4 C80 C84 -134.4(8)
O34 Ta4 C80 C84 -16.6(10)
N3 Ta4 C80 C84 -175.2(7)
N41 Ta4 C80 C84 80.6(8)
N42 Ta4 C80 C84 137.3(8)
C82 Ta4 C80 C84 -79.8(8)
C81 Ta4 C80 C84 -116.2(11)
C83 Ta4 C80 C84 -37.7(7)
C40 Ta4 C80 C84 109.3(8)
Ta3 Ta4 C80 C84 -83.8(11)
N4 Ta4 C80 C85 107.0(12)
O34 Ta4 C80 C85 -135.1(11)
N3 Ta4 C80 C85 66.2(15)
N41 Ta4 C80 C85 -38.0(12)
N42 Ta4 C80 C85 18.7(12)
C82 Ta4 C80 C85 161.6(14)
C81 Ta4 C80 C85 125.2(16)
C83 Ta4 C80 C85 -156.3(14)
C84 Ta4 C80 C85 -118.6(15)
C40 Ta4 C80 C85 -9.2(12)
Ta3 Ta4 C80 C85 157.6(9)
C84 C80 C81 C82 -0.8(15)
C85 C80 C81 C82 175.5(13)
Ta4 C80 C81 C82 -64.6(9)
C84 C80 C81 C86 -173.8(12)
C85 C80 C81 C86 3(2)
Ta4 C80 C81 C86 122.5(13)
C84 C80 C81 Ta4 63.8(10)
C85 C80 C81 Ta4 -119.9(14)
N4 Ta4 C81 C82 -79.5(9)
O34 Ta4 C81 C82 6.6(10)
N3 Ta4 C81 C82 -98.7(9)
N41 Ta4 C81 C82 137.1(8)
N42 Ta4 C81 C82 -173.0(8)
C83 Ta4 C81 C82 39.4(8)
C84 Ta4 C81 C82 80.6(9)
C80 Ta4 C81 C82 117.1(12)
C40 Ta4 C81 C82 166.5(8)
Ta3 Ta4 C81 C82 -47.8(9)
N4 Ta4 C81 C80 163.5(9)
O34 Ta4 C81 C80 -110.5(8)
N3 Ta4 C81 C80 144.2(8)
N41 Ta4 C81 C80 20.1(10)
N42 Ta4 C81 C80 69.9(8)
C82 Ta4 C81 C80 -117.1(12)
C83 Ta4 C81 C80 -77.7(9)
C84 Ta4 C81 C80 -36.5(8)
C40 Ta4 C81 C80 49.5(9)
Ta3 Ta4 C81 C80 -164.8(7)
N4 Ta4 C81 C86 38.3(12)
O34 Ta4 C81 C86 124.4(11)
N3 Ta4 C81 C86 19.0(13)
N41 Ta4 C81 C86 -105.1(12)
N42 Ta4 C81 C86 -55.3(12)
C82 Ta4 C81 C86 117.7(15)
C83 Ta4 C81 C86 157.1(14)
C84 Ta4 C81 C86 -161.7(14)
C80 Ta4 C81 C86 -125.2(16)
C40 Ta4 C81 C86 -75.7(12)
Ta3 Ta4 C81 C86 70.0(12)
C80 C81 C82 C83 -0.4(14)
C86 C81 C82 C83 172.9(11)
Ta4 C81 C82 C83 -67.6(8)
C80 C81 C82 C87 -172.7(13)
C86 C81 C82 C87 1(2)
Ta4 C81 C82 C87 120.1(14)
C80 C81 C82 Ta4 67.2(9)
C86 C81 C82 Ta4 -119.6(12)
N4 Ta4 C82 C81 95.3(8)
O34 Ta4 C82 C81 -174.9(8)
N3 Ta4 C82 C81 101.5(8)
N41 Ta4 C82 C81 -69.5(11)
N42 Ta4 C82 C81 8.3(10)
C83 Ta4 C82 C81 -112.7(11)
C84 Ta4 C82 C81 -76.1(8)
C80 Ta4 C82 C81 -36.1(8)
C40 Ta4 C82 C81 -21.0(12)
Ta3 Ta4 C82 C81 142.2(7)
N4 Ta4 C82 C83 -152.0(8)
O34 Ta4 C82 C83 -62.1(8)
N3 Ta4 C82 C83 -145.8(7)
N41 Ta4 C82 C83 43.2(11)
N42 Ta4 C82 C83 121.0(8)
C81 Ta4 C82 C83 112.7(11)
C84 Ta4 C82 C83 36.6(7)
C80 Ta4 C82 C83 76.6(9)
C40 Ta4 C82 C83 91.7(10)
Ta3 Ta4 C82 C83 -105.0(7)
N4 Ta4 C82 C87 -30.0(12)
O34 Ta4 C82 C87 59.8(12)
N3 Ta4 C82 C87 -23.8(14)
N41 Ta4 C82 C87 165.2(10)
N42 Ta4 C82 C87 -117.0(12)
C81 Ta4 C82 C87 -125.3(16)
C83 Ta4 C82 C87 122.0(15)
C84 Ta4 C82 C87 158.6(14)
C80 Ta4 C82 C87 -161.5(14)
C40 Ta4 C82 C87 -146.3(11)
Ta3 Ta4 C82 C87 16.9(12)
C81 C82 C83 C84 1.5(14)
C87 C82 C83 C84 174.0(12)
Ta4 C82 C83 C84 -66.4(10)
C81 C82 C83 C88 -175.5(13)
C87 C82 C83 C88 -3(2)
Ta4 C82 C83 C88 116.7(14)
C81 C82 C83 Ta4 67.9(8)
C87 C82 C83 Ta4 -119.6(13)
N4 Ta4 C83 C84 145.1(8)
O34 Ta4 C83 C84 -127.4(8)
N3 Ta4 C83 C84 173.6(7)
N41 Ta4 C83 C84 -37.0(8)
N42 Ta4 C83 C84 30.2(10)
C82 Ta4 C83 C84 115.9(11)
C81 Ta4 C83 C84 77.7(8)
C80 Ta4 C83 C84 37.0(7)
C40 Ta4 C83 C84 -9.6(10)
Ta3 Ta4 C83 C84 -160.4(7)
N4 Ta4 C83 C82 29.2(8)
O34 Ta4 C83 C82 116.7(8)
N3 Ta4 C83 C82 57.7(10)
N41 Ta4 C83 C82 -152.9(7)
N42 Ta4 C83 C82 -85.7(9)
C81 Ta4 C83 C82 -38.2(7)
C84 Ta4 C83 C82 -115.9(11)
C80 Ta4 C83 C82 -78.9(8)
C40 Ta4 C83 C82 -125.5(8)
Ta3 Ta4 C83 C82 83.7(7)
N4 Ta4 C83 C88 -96.1(12)
O34 Ta4 C83 C88 -8.7(11)
N3 Ta4 C83 C88 -67.7(14)
N41 Ta4 C83 C88 81.8(12)
N42 Ta4 C83 C88 149.0(10)
C82 Ta4 C83 C88 -125.3(15)
C81 Ta4 C83 C88 -163.5(14)
C84 Ta4 C83 C88 118.7(15)
C80 Ta4 C83 C88 155.7(13)
C40 Ta4 C83 C88 109.1(11)
Ta3 Ta4 C83 C88 -41.7(12)
C81 C80 C84 C83 1.7(15)
C85 C80 C84 C83 -174.9(12)
Ta4 C80 C84 C83 64.1(10)
C81 C80 C84 C89 169.8(13)
C85 C80 C84 C89 -7(2)
Ta4 C80 C84 C89 -127.8(14)
C81 C80 C84 Ta4 -62.4(9)
C85 C80 C84 Ta4 121.0(12)
C82 C83 C84 C80 -2.0(15)
C88 C83 C84 C80 175.2(12)
Ta4 C83 C84 C80 -66.1(10)
C82 C83 C84 C89 -170.1(13)
C88 C83 C84 C89 7(2)
Ta4 C83 C84 C89 125.8(14)
C82 C83 C84 Ta4 64.1(9)
C88 C83 C84 Ta4 -118.7(12)
N4 Ta4 C84 C80 65.4(10)
O34 Ta4 C84 C80 167.7(7)
N41 Ta4 C84 C80 -98.5(8)
N42 Ta4 C84 C80 -43.0(8)
C82 Ta4 C84 C80 77.4(8)
C81 Ta4 C84 C80 36.8(8)
C83 Ta4 C84 C80 115.0(11)
C40 Ta4 C84 C80 -72.3(8)
Ta3 Ta4 C84 C80 143.7(6)
N4 Ta4 C84 C83 -49.6(10)
O34 Ta4 C84 C83 52.7(8)
N41 Ta4 C84 C83 146.5(8)
N42 Ta4 C84 C83 -158.0(7)
C82 Ta4 C84 C83 -37.5(7)
C81 Ta4 C84 C83 -78.2(8)
C80 Ta4 C84 C83 -115.0(11)
C40 Ta4 C84 C83 172.7(7)
Ta3 Ta4 C84 C83 28.7(10)
N4 Ta4 C84 C89 -170.8(11)
O34 Ta4 C84 C89 -68.5(13)
N41 Ta4 C84 C89 25.2(13)
N42 Ta4 C84 C89 80.8(13)
C82 Ta4 C84 C89 -158.8(15)
C81 Ta4 C84 C89 160.6(15)
C83 Ta4 C84 C89 -121.2(16)
C80 Ta4 C84 C89 123.8(16)
C40 Ta4 C84 C89 51.5(13)
Ta3 Ta4 C84 C89 -92.5(13)
